data_7128677
loop_
_publ_author_name
'Hosseinzadeh, Marjan'
'Sanz, Sergio'
'van Leusen, Jan'
'Izarova, Natalya V.'
'Brechin, Euan K.'
'Dalgarno, Scott J.'
'K\"ogerler, Paul'

_publ_section_title
;
 Phosphorylated-calix[4]arene double-deckers of single rare earth metal
 ions.
;
_journal_issue 65
_journal_name_full 'Chemical communications (Cambridge, England)'
_journal_page_first 8087
_journal_page_last 8090
_journal_paper_doi 10.1039/d1cc02910j
_journal_volume 57
_journal_year 2021
_chemical_formula_moiety 'C120 H184 Dy O32 P8, 2(C F3 O3 S)'
_chemical_formula_sum 'C123 H184 Dy F9 O41 P8 S3'
_chemical_formula_weight 2996.13
_chemical_name_common DyL2
_space_group_crystal_system triclinic
_space_group_IT_number 2
_space_group_name_Hall '-P 1'
_space_group_name_H-M_alt 'P -1'
_atom_sites_solution_hydrogens geom
_atom_sites_solution_primary dual
_audit_creation_date 2021-05-21
_audit_creation_method
;
Olex2 1.3
(compiled 2020.11.12 svn.r5f609507 for OlexSys, GUI svn.r6272)
;
_audit_update_record
;
2021-05-21 deposited with the CCDC.	2021-07-20 downloaded from the CCDC.
;
_cell_angle_alpha 77.616(7)
_cell_angle_beta 75.227(7)
_cell_angle_gamma 86.972(16)
_cell_formula_units_Z 2
_cell_length_a 16.141(4)
_cell_length_b 24.753(6)
_cell_length_c 25.146(7)
_cell_measurement_reflns_used 9206
_cell_measurement_temperature 100.0
_cell_measurement_theta_max 58.561
_cell_measurement_theta_min 2.873
_cell_volume 9489(4)
_computing_cell_refinement 'SAINT V8.40B (?, 2016)'
_computing_data_reduction 'SAINT V8.40B (?, 2016)'
_computing_molecular_graphics 'Olex2 1.3 (Dolomanov et al., 2009)'
_computing_publication_material 'Olex2 1.3 (Dolomanov et al., 2009)'
_computing_structure_refinement 'SHELXL 2014/7 (Sheldrick, 2015)'
_computing_structure_solution 'SHELXT 2018/2 (Sheldrick, 2018)'
_diffrn_ambient_temperature 100.0
_diffrn_measured_fraction_theta_full 0.986
_diffrn_measured_fraction_theta_max 0.986
_diffrn_measurement_device_type 'Bruker D8Venture'
_diffrn_measurement_method '\f and \w scans'
_diffrn_radiation_type CuK\a
_diffrn_radiation_wavelength 1.54178
_diffrn_reflns_av_R_equivalents 0.0998
_diffrn_reflns_av_unetI/netI 0.0907
_diffrn_reflns_Laue_measured_fraction_full 0.986
_diffrn_reflns_Laue_measured_fraction_max 0.986
_diffrn_reflns_limit_h_max 17
_diffrn_reflns_limit_h_min -17
_diffrn_reflns_limit_k_max 27
_diffrn_reflns_limit_k_min -27
_diffrn_reflns_limit_l_max 27
_diffrn_reflns_limit_l_min -27
_diffrn_reflns_number 126160
_diffrn_reflns_point_group_measured_fraction_full 0.986
_diffrn_reflns_point_group_measured_fraction_max 0.986
_diffrn_reflns_theta_full 59.174
_diffrn_reflns_theta_max 59.174
_diffrn_reflns_theta_min 1.827
_diffrn_source_current 1.1
_diffrn_source_power 0.055
_diffrn_source_voltage 50.0
_diffrn_standards_number 0
_exptl_absorpt_coefficient_mu 3.621
_exptl_absorpt_correction_T_max 0.7516
_exptl_absorpt_correction_T_min 0.5567
_exptl_absorpt_correction_type multi-scan
_exptl_absorpt_process_details
;
SADABS-2016/2 (Bruker,2016) was used for absorption correction.
wR2(int) was 0.1082 before and 0.0843 after correction.
The Ratio of minimum to maximum transmission is 0.7407.
The \l/2 correction factor is Not present.
;
_exptl_crystal_density_diffrn 1.049
_exptl_crystal_description Plate
_exptl_crystal_F_000 3130
_exptl_crystal_size_max 0.306
_exptl_crystal_size_mid 0.157
_exptl_crystal_size_min 0.119
_refine_diff_density_max 1.172
_refine_diff_density_min -1.338
_refine_diff_density_rms 0.097
_refine_ls_extinction_method none
_refine_ls_goodness_of_fit_ref 1.035
_refine_ls_hydrogen_treatment constr
_refine_ls_matrix_type full
_refine_ls_number_parameters 1502
_refine_ls_number_reflns 27054
_refine_ls_number_restraints 18
_refine_ls_restrained_S_all 1.035
_refine_ls_R_factor_all 0.1103
_refine_ls_R_factor_gt 0.0844
_refine_ls_shift/su_max 0.002
_refine_ls_shift/su_mean 0.000
_refine_ls_structure_factor_coef Fsqd
_refine_ls_weighting_details 'w=1/[\s^2^(Fo^2^)+(0.1600P)^2^+10.3791P] where P=(Fo^2^+2Fc^2^)/3'
_refine_ls_weighting_scheme calc
_refine_ls_wR_factor_gt 0.2372
_refine_ls_wR_factor_ref 0.2608
_reflns_Friedel_coverage 0.000
_reflns_number_gt 19152
_reflns_number_total 27054
_reflns_threshold_expression 'I > 2\s(I)'
_cod_data_source_file d1cc02910j2.cif
_cod_data_source_block 2
_cod_depositor_comments 'Adding full bibliography for 7128677.cif.'
_cod_original_cell_volume 9488(4)
_cod_database_code 7128677
_shelx_shelxl_version_number 2014/7
_shelx_space_group_comment
;
The symmetry employed for this shelxl refinement is uniquely defined
by the following loop, which should always be used as a source of
symmetry information in preference to the above space-group names.
They are only intended as comments.
;
_shelx_estimated_absorpt_t_max 0.673
_shelx_estimated_absorpt_t_min 0.404
_olex2_refinement_description
;
1. Fixed Uiso
 At 1.2 times of:
  All C(H) groups, All C(H,H) groups
 At 1.5 times of:
  All C(H,H,H) groups
2. Restrained distances
 C96-C95 = C97-C95 = C98-C95 = C99-C95 = C95-C101 = C95-C100
 1.54 with sigma of 0.02
 C35-C29 = C34-C29 = C33-C29 = C31-C29 = C32-C29 = C30-C29
 1.54 with sigma of 0.02
 C43-C40 = C44-C40 = C45-C40 = C46-C40 = C41-C40 = C42-C40
 1.54 with sigma of 0.02
3. Uiso/Uaniso restraints and constraints
Uanis(C95) = Uanis(C98) = Uanis(C96) = Uanis(C100) = Uanis(C101) = Uanis(C97) =
Uanis(C99)
Uanis(C104) = Uanis(C102) = Uanis(C105) = Uanis(C103)
Uanis(C107) = Uanis(C109) = Uanis(C106) = Uanis(C108)
Uanis(C124) = Uanis(C125)
Uanis(C29) = Uanis(C34) = Uanis(C31) = Uanis(C30) = Uanis(C35) = Uanis(C32) =
Uanis(C33)
Uanis(C40) = Uanis(C43) = Uanis(C45) = Uanis(C41) = Uanis(C46) = Uanis(C42) =
Uanis(C44)
Uanis(F4) = Uanis(F5) = Uanis(F6)
Uanis(C50) = Uanis(C48) = Uanis(C49) = Uanis(C47)
Uanis(C128) = Uanis(C129)
Uanis(C62) = Uanis(C61)
Uanis(O38) = Uanis(O36) = Uanis(O37)
4. Others
 Fixed Sof: C30(0.5) H30A(0.5) H30B(0.5) H30C(0.5) C32(0.5) H32A(0.5)
 H32B(0.5) H32C(0.5) C34(0.5) H34A(0.5) H34B(0.5) H34C(0.5) C42(0.5) H42A(0.5)
 H42B(0.5) H42C(0.5) C44(0.5) H44A(0.5) H44B(0.5) H44C(0.5) C46(0.5) H46A(0.5)
 H46B(0.5) H46C(0.5) C96(0.75) H96A(0.75) H96B(0.75) H96C(0.75) C98(0.75)
 H98A(0.75) H98B(0.75) H98C(0.75) C100(0.75) H10S(0.75) H10T(0.75) H10U(0.75)
 C31(0.5) H31A(0.5) H31B(0.5) H31C(0.5) C33(0.5) H33A(0.5) H33B(0.5) H33C(0.5)
 C35(0.5) H35A(0.5) H35B(0.5) H35C(0.5) C41(0.5) H41A(0.5) H41B(0.5) H41C(0.5)
 C43(0.5) H43A(0.5) H43B(0.5) H43C(0.5) C45(0.5) H45A(0.5) H45B(0.5) H45C(0.5)
 C97(0.25) H97A(0.25) H97B(0.25) H97C(0.25) C99(0.25) H99A(0.25) H99B(0.25)
 H99C(0.25) C101(0.25) H10V(0.25) H10W(0.25) H10X(0.25)
5.a Secondary CH2 refined with riding coordinates:
 C7(H7A,H7B), C14(H14A,H14B), C21(H21A,H21B), C28(H28A,H28B), C51(H51A,H51B),
 C53(H53A,H53B), C55(H55A,H55B), C57(H57A,H57B), C59(H59A,H59B), C61(H61A,H61B),
  C63(H63A,H63B), C65(H65A,H65B), C73(H73A,H73B), C80(H80A,H80B), C87(H87A,
 H87B), C94(H94A,H94B), C114(H11J,H11K), C116(H11O,H11P), C118(H11T,H11U),
 C120(H12A,H12B), C122(H12F,H12G), C124(H12K,H12L), C126(H12P,H12Q), C128(H12U,
 H12V)
5.b Me refined with riding coordinates:
 C30(H30A,H30B,H30C), C32(H32A,H32B,H32C), C34(H34A,H34B,H34C), C42(H42A,H42B,
 H42C), C44(H44A,H44B,H44C), C46(H46A,H46B,H46C), C96(H96A,H96B,H96C), C98(H98A,
 H98B,H98C), C100(H10S,H10T,H10U), C31(H31A,H31B,H31C), C33(H33A,H33B,H33C),
 C35(H35A,H35B,H35C), C41(H41A,H41B,H41C), C43(H43A,H43B,H43C), C45(H45A,H45B,
 H45C), C97(H97A,H97B,H97C), C99(H99A,H99B,H99C), C101(H10V,H10W,H10X)
5.c Aromatic/amide H refined with riding coordinates:
 C2(H2), C4(H4), C9(H9), C11(H11), C16(H16), C18(H18), C23(H23), C25(H25),
 C68(H68), C70(H70), C75(H75), C77(H77), C82(H82), C84(H84), C89(H89), C91(H91)
5.d Idealised Me refined as rotating group:
 C37(H37A,H37B,H37C), C38(H38A,H38B,H38C), C39(H39A,H39B,H39C), C48(H48A,H48B,
 H48C), C49(H49A,H49B,H49C), C50(H50A,H50B,H50C), C52(H52A,H52B,H52C), C54(H54A,
 H54B,H54C), C56(H56A,H56B,H56C), C58(H58A,H58B,H58C), C60(H60A,H60B,H60C),
 C62(H62A,H62B,H62C), C64(H64A,H64B,H64C), C66(H66A,H66B,H66C), C103(H10A,H10B,
 H10C), C104(H10D,H10E,H10F), C105(H10G,H10H,H10I), C107(H10J,H10K,H10L),
 C108(H10M,H10N,H10O), C109(H10P,H10Q,H10R), C111(H11A,H11B,H11C), C112(H11D,
 H11E,H11F), C113(H11G,H11H,H11I), C115(H11L,H11M,H11N), C117(H11Q,H11R,H11S),
 C119(H11V,H11W,H11X), C121(H12C,H12D,H12E), C123(H12H,H12I,H12J), C125(H12M,
 H12N,H12O), C127(H12R,H12S,H12T), C129(H12W,H12X,H12Y)
;
_smtbx_masks_void_probe_radius 1.2
_smtbx_masks_void_truncation_radius 1.2
_olex2_submission_special_instructions 'No special instructions were received'

loop_
_space_group_symop_operation_xyz
'x, y, z'
'-x, -y, -z'

loop_
_atom_site_label
_atom_site_type_symbol
_atom_site_fract_x
_atom_site_fract_y
_atom_site_fract_z
_atom_site_U_iso_or_equiv
_atom_site_adp_type
_atom_site_occupancy
_atom_site_site_symmetry_order
_atom_site_calc_flag
_atom_site_refinement_flags_posn
_atom_site_refinement_flags_adp
_atom_site_refinement_flags_occupancy
_atom_site_disorder_assembly
_atom_site_disorder_group
Dy1 Dy 0.23943(3) 0.25812(2) 0.74890(2) 0.04252(15) Uani 1 1 d . . . . .
P1 P 0.37616(11) 0.38084(7) 0.73428(7) 0.0451(4) Uani 1 1 d . . . . .
P2 P 0.42665(12) 0.22934(8) 0.81024(7) 0.0476(4) Uani 1 1 d . . . . .
P3 P 0.17698(12) 0.21285(8) 0.90356(7) 0.0488(4) Uani 1 1 d . . . . .
P4 P 0.13068(11) 0.36916(8) 0.82272(7) 0.0461(4) Uani 1 1 d . . . . .
P5 P 0.27439(11) 0.31400(7) 0.59601(7) 0.0435(4) Uani 1 1 d . . . . .
P6 P 0.03609(11) 0.27241(7) 0.70235(7) 0.0438(4) Uani 1 1 d . . . . .
P7 P 0.12846(11) 0.12503(7) 0.76233(7) 0.0454(4) Uani 1 1 d . . . . .
P8 P 0.36267(11) 0.16469(7) 0.65907(7) 0.0466(4) Uani 1 1 d . . . . .
O1 O 0.3709(3) 0.38233(18) 0.79677(17) 0.0461(11) Uani 1 1 d . . . . .
O2 O 0.4093(3) 0.26947(18) 0.85242(18) 0.0458(11) Uani 1 1 d . . . . .
O3 O 0.2265(3) 0.25711(19) 0.92019(17) 0.0495(12) Uani 1 1 d . . . . .
O4 O 0.1892(3) 0.37190(18) 0.86199(17) 0.0456(11) Uani 1 1 d . . . . .
O5 O 0.3209(3) 0.43187(18) 0.71591(18) 0.0499(11) Uani 1 1 d . . . . .
O6 O 0.4709(3) 0.3924(2) 0.69733(19) 0.0561(13) Uani 1 1 d . . . . .
O7 O 0.3487(3) 0.32667(18) 0.73035(18) 0.0440(10) Uani 1 1 d . . . . .
O8 O 0.5014(3) 0.25796(19) 0.76116(18) 0.0498(11) Uani 1 1 d . . . . .
O9 O 0.4615(3) 0.1727(2) 0.8391(2) 0.0586(13) Uani 1 1 d . . . . .
O10 O 0.3463(3) 0.21925(19) 0.79599(18) 0.0483(11) Uani 1 1 d . . . . .
O11 O 0.2290(3) 0.15858(19) 0.9165(2) 0.0581(13) Uani 1 1 d . . . . .
O12 O 0.0847(3) 0.2041(2) 0.94454(19) 0.0599(13) Uani 1 1 d . . . . .
O13 O 0.1700(3) 0.23247(18) 0.84539(17) 0.0466(11) Uani 1 1 d . . . . .
O14 O 0.0458(3) 0.3432(2) 0.86462(18) 0.0513(12) Uani 1 1 d . . . . .
O15 O 0.1099(3) 0.42883(18) 0.79306(18) 0.0481(11) Uani 1 1 d . . . . .
O16 O 0.1745(3) 0.33942(18) 0.77874(18) 0.0469(11) Uani 1 1 d . . . . .
O17 O 0.2328(3) 0.26621(18) 0.57895(17) 0.0443(11) Uani 1 1 d . . . . .
O18 O 0.0575(3) 0.23525(17) 0.65736(17) 0.0407(10) Uani 1 1 d . . . . .
O19 O 0.1236(3) 0.12695(18) 0.70025(17) 0.0445(11) Uani 1 1 d . . . . .
O20 O 0.2973(3) 0.15665(18) 0.62471(18) 0.0441(10) Uani 1 1 d . . . . .
O21 O 0.3725(3) 0.30604(19) 0.57214(18) 0.0466(11) Uani 1 1 d . . . . .
O22 O 0.2480(3) 0.37106(18) 0.56390(18) 0.0498(11) Uani 1 1 d . . . . .
O23 O 0.2432(3) 0.31063(18) 0.65707(16) 0.0423(10) Uani 1 1 d . . . . .
O24 O 0.0361(3) 0.33208(18) 0.66743(19) 0.0515(12) Uani 1 1 d . . . . .
O25 O -0.0574(3) 0.25945(19) 0.74061(19) 0.0504(11) Uani 1 1 d . . . . .
O26 O 0.0976(3) 0.26032(18) 0.73749(17) 0.0441(10) Uani 1 1 d . . . . .
O27 O 0.0335(3) 0.13512(19) 0.79321(18) 0.0490(11) Uani 1 1 d . . . . .
O28 O 0.1545(3) 0.0653(2) 0.7884(2) 0.0575(13) Uani 1 1 d . . . . .
O29 O 0.1937(3) 0.16464(18) 0.76203(18) 0.0472(11) Uani 1 1 d . . . . .
O30 O 0.3595(3) 0.10794(19) 0.6998(2) 0.0556(12) Uani 1 1 d . . . . .
O31 O 0.4552(3) 0.1736(2) 0.6193(2) 0.0529(12) Uani 1 1 d . . . . .
O32 O 0.3389(3) 0.21404(18) 0.68413(18) 0.0449(11) Uani 1 1 d . . . . .
C1 C 0.3651(5) 0.4700(3) 0.8267(3) 0.0495(17) Uani 1 1 d . . . . .
C2 C 0.4069(5) 0.5085(3) 0.8433(3) 0.062(2) Uani 1 1 d . . . . .
H2 H 0.3766 0.5410 0.8513 0.075 Uiso 1 1 calc R U . . .
C3 C 0.4906(5) 0.5024(4) 0.8491(4) 0.070(2) Uani 1 1 d . . . . .
C4 C 0.5312(5) 0.4524(4) 0.8402(3) 0.064(2) Uani 1 1 d . . . . .
H4 H 0.5867 0.4454 0.8465 0.077 Uiso 1 1 calc R U . . .
C5 C 0.4922(4) 0.4118(3) 0.8223(3) 0.0498(18) Uani 1 1 d . . . . .
C6 C 0.4108(4) 0.4235(3) 0.8150(3) 0.0476(18) Uani 1 1 d . . . . .
C7 C 0.5396(5) 0.3578(3) 0.8156(3) 0.0505(17) Uani 1 1 d . . . . .
H7A H 0.5198 0.3422 0.7879 0.061 Uiso 1 1 calc R U . . .
H7B H 0.6016 0.3658 0.8005 0.061 Uiso 1 1 calc R U . . .
C8 C 0.5268(5) 0.3156(3) 0.8692(3) 0.0528(18) Uani 1 1 d . . . . .
C9 C 0.5785(5) 0.3176(4) 0.9064(3) 0.062(2) Uani 1 1 d . . . . .
H9 H 0.6234 0.3442 0.8952 0.074 Uiso 1 1 calc R U . . .
C10 C 0.5664(5) 0.2828(4) 0.9580(4) 0.066(2) Uani 1 1 d . . . . .
C11 C 0.4992(6) 0.2438(4) 0.9744(3) 0.070(2) Uani 1 1 d . . . . .
H11 H 0.4910 0.2189 1.0098 0.084 Uiso 1 1 calc R U . . .
C12 C 0.4452(5) 0.2407(3) 0.9409(3) 0.0563(19) Uani 1 1 d . . . . .
C13 C 0.4627(5) 0.2750(3) 0.8874(3) 0.0540(19) Uani 1 1 d . . . . .
C14 C 0.3688(5) 0.2019(3) 0.9631(3) 0.0567(19) Uani 1 1 d . . . . .
H14A H 0.3849 0.1674 0.9865 0.068 Uiso 1 1 calc R U . . .
H14B H 0.3521 0.1920 0.9311 0.068 Uiso 1 1 calc R U . . .
C15 C 0.2923(5) 0.2288(3) 0.9984(3) 0.059(2) Uani 1 1 d . . . . .
C16 C 0.2888(6) 0.2300(4) 1.0541(3) 0.073(2) Uani 1 1 d . . . . .
H16 H 0.3320 0.2109 1.0703 0.087 Uiso 1 1 calc R U . . .
C17 C 0.2261(6) 0.2575(4) 1.0875(3) 0.074(2) Uani 1 1 d . . . . .
C18 C 0.1649(6) 0.2873(4) 1.0616(3) 0.074(3) Uani 1 1 d . . . . .
H18 H 0.1221 0.3072 1.0831 0.088 Uiso 1 1 calc R U . . .
C19 C 0.1644(5) 0.2888(3) 1.0058(3) 0.058(2) Uani 1 1 d . . . . .
C20 C 0.2277(5) 0.2575(3) 0.9757(3) 0.056(2) Uani 1 1 d . . . . .
C21 C 0.1002(5) 0.3247(3) 0.9793(3) 0.0554(19) Uani 1 1 d . . . . .
H21A H 0.0913 0.3105 0.9473 0.066 Uiso 1 1 calc R U . . .
H21B H 0.0445 0.3244 1.0073 0.066 Uiso 1 1 calc R U . . .
C22 C 0.1357(4) 0.3832(3) 0.9591(3) 0.0497(17) Uani 1 1 d . . . . .
C23 C 0.1280(5) 0.4172(3) 0.9975(3) 0.059(2) Uani 1 1 d . . . . .
H23 H 0.0971 0.4039 1.0353 0.070 Uiso 1 1 calc R U . . .
C24 C 0.1640(5) 0.4705(3) 0.9829(3) 0.058(2) Uani 1 1 d . . . . .
C25 C 0.2052(4) 0.4899(3) 0.9278(3) 0.0546(18) Uani 1 1 d . . . . .
H25 H 0.2277 0.5265 0.9172 0.066 Uiso 1 1 calc R U . . .
C26 C 0.2163(4) 0.4584(3) 0.8856(3) 0.0462(17) Uani 1 1 d . . . . .
C27 C 0.1775(4) 0.4058(3) 0.9036(3) 0.0521(18) Uani 1 1 d . . . . .
C28 C 0.2716(4) 0.4795(3) 0.8264(3) 0.0516(18) Uani 1 1 d . . . . .
H28A H 0.2568 0.4597 0.7999 0.062 Uiso 1 1 calc R U . . .
H28B H 0.2612 0.5195 0.8141 0.062 Uiso 1 1 calc R U . . .
C29 C 0.5324(6) 0.5457(4) 0.8690(5) 0.105(3) Uani 1 1 d D . . . .
C36 C 0.6289(6) 0.2832(4) 0.9967(4) 0.081(3) Uani 1 1 d . . . . .
C37 C 0.5800(7) 0.2707(6) 1.0583(4) 0.116(4) Uani 1 1 d . . . . .
H37A H 0.6114 0.2859 1.0804 0.174 Uiso 1 1 calc R U . . .
H37B H 0.5742 0.2306 1.0719 0.174 Uiso 1 1 calc R U . . .
H37C H 0.5230 0.2876 1.0622 0.174 Uiso 1 1 calc R U . . .
C38 C 0.6771(8) 0.3343(5) 0.9822(5) 0.115(4) Uani 1 1 d . . . . .
H38A H 0.6375 0.3653 0.9870 0.173 Uiso 1 1 calc R U . . .
H38B H 0.7104 0.3400 0.9429 0.173 Uiso 1 1 calc R U . . .
H38C H 0.7161 0.3322 1.0067 0.173 Uiso 1 1 calc R U . . .
C39 C 0.6951(7) 0.2349(6) 0.9869(5) 0.128(5) Uani 1 1 d . . . . .
H39A H 0.7414 0.2378 1.0049 0.192 Uiso 1 1 calc R U . . .
H39B H 0.7189 0.2376 0.9465 0.192 Uiso 1 1 calc R U . . .
H39C H 0.6659 0.1992 1.0034 0.192 Uiso 1 1 calc R U . . .
C40 C 0.2242(9) 0.2568(5) 1.1471(4) 0.123(3) Uani 1 1 d D . . . .
C47 C 0.1565(8) 0.5053(5) 1.0278(4) 0.1047(19) Uani 1 1 d . . . . .
C48 C 0.1321(8) 0.4718(5) 1.0874(4) 0.1047(19) Uani 1 1 d . . . . .
H48A H 0.0723 0.4597 1.0966 0.157 Uiso 1 1 calc R U . . .
H48B H 0.1388 0.4946 1.1134 0.157 Uiso 1 1 calc R U . . .
H48C H 0.1694 0.4393 1.0908 0.157 Uiso 1 1 calc R U . . .
C49 C 0.0813(7) 0.5465(5) 1.0226(4) 0.1047(19) Uani 1 1 d . . . . .
H49A H 0.0988 0.5749 0.9881 0.157 Uiso 1 1 calc R U . . .
H49B H 0.0664 0.5642 1.0551 0.157 Uiso 1 1 calc R U . . .
H49C H 0.0314 0.5265 1.0212 0.157 Uiso 1 1 calc R U . . .
C50 C 0.2415(7) 0.5323(5) 1.0201(4) 0.1047(19) Uani 1 1 d . . . . .
H50A H 0.2863 0.5040 1.0202 0.157 Uiso 1 1 calc R U . . .
H50B H 0.2383 0.5515 1.0508 0.157 Uiso 1 1 calc R U . . .
H50C H 0.2551 0.5590 0.9841 0.157 Uiso 1 1 calc R U . . .
C51 C 0.2935(5) 0.4403(3) 0.6633(3) 0.0563(19) Uani 1 1 d . . . . .
H51A H 0.3436 0.4390 0.6313 0.068 Uiso 1 1 calc R U . . .
H51B H 0.2526 0.4110 0.6655 0.068 Uiso 1 1 calc R U . . .
C52 C 0.2525(6) 0.4943(4) 0.6556(4) 0.078(2) Uani 1 1 d . . . . .
H52A H 0.2312 0.5005 0.6216 0.117 Uiso 1 1 calc R U . . .
H52B H 0.2943 0.5232 0.6517 0.117 Uiso 1 1 calc R U . . .
H52C H 0.2046 0.4957 0.6883 0.117 Uiso 1 1 calc R U . . .
C53 C 0.5092(6) 0.4489(3) 0.6771(3) 0.071(3) Uani 1 1 d . . . . .
H53A H 0.4924 0.4679 0.6426 0.085 Uiso 1 1 calc R U . . .
H53B H 0.4894 0.4712 0.7062 0.085 Uiso 1 1 calc R U . . .
C54 C 0.6037(6) 0.4415(5) 0.6653(4) 0.097(4) Uani 1 1 d . . . . .
H54A H 0.6221 0.4182 0.6375 0.146 Uiso 1 1 calc R U . . .
H54B H 0.6195 0.4238 0.7001 0.146 Uiso 1 1 calc R U . . .
H54C H 0.6318 0.4777 0.6505 0.146 Uiso 1 1 calc R U . . .
C55 C 0.5296(5) 0.2388(3) 0.7072(3) 0.0546(18) Uani 1 1 d . . . . .
H55A H 0.5300 0.1979 0.7142 0.066 Uiso 1 1 calc R U . . .
H55B H 0.4905 0.2528 0.6828 0.066 Uiso 1 1 calc R U . . .
C56 C 0.6175(5) 0.2612(4) 0.6803(3) 0.076(3) Uani 1 1 d . . . . .
H56A H 0.6319 0.2604 0.6402 0.114 Uiso 1 1 calc R U . . .
H56B H 0.6585 0.2385 0.6981 0.114 Uiso 1 1 calc R U . . .
H56C H 0.6199 0.2994 0.6848 0.114 Uiso 1 1 calc R U . . .
C57 C 0.5523(6) 0.1621(4) 0.8371(4) 0.081(3) Uani 1 1 d . . . . .
H57A H 0.5816 0.1506 0.8016 0.097 Uiso 1 1 calc R U . . .
H57B H 0.5804 0.1961 0.8388 0.097 Uiso 1 1 calc R U . . .
C58 C 0.5580(9) 0.1187(6) 0.8845(5) 0.126(4) Uani 1 1 d . . . . .
H58A H 0.5278 0.1301 0.9194 0.189 Uiso 1 1 calc R U . . .
H58B H 0.6183 0.1117 0.8845 0.189 Uiso 1 1 calc R U . . .
H58C H 0.5317 0.0849 0.8819 0.189 Uiso 1 1 calc R U . . .
C59 C 0.2228(6) 0.1086(3) 0.8946(3) 0.067(2) Uani 1 1 d . . . . .
H59A H 0.1648 0.0922 0.9100 0.080 Uiso 1 1 calc R U . . .
H59B H 0.2348 0.1177 0.8531 0.080 Uiso 1 1 calc R U . . .
C60 C 0.2869(8) 0.0704(4) 0.9127(5) 0.096(3) Uani 1 1 d . . . . .
H60A H 0.3437 0.0875 0.8976 0.144 Uiso 1 1 calc R U . . .
H60B H 0.2862 0.0363 0.8989 0.144 Uiso 1 1 calc R U . . .
H60C H 0.2738 0.0615 0.9539 0.144 Uiso 1 1 calc R U . . .
C61 C 0.0643(7) 0.1676(5) 1.0002(4) 0.111(3) Uani 1 1 d . . . . .
H61A H 0.1069 0.1726 1.0209 0.133 Uiso 1 1 calc R U . . .
H61B H 0.0659 0.1286 0.9964 0.133 Uiso 1 1 calc R U . . .
C62 C -0.0221(7) 0.1815(5) 1.0310(4) 0.111(3) Uani 1 1 d . . . . .
H62A H -0.0648 0.1711 1.0134 0.166 Uiso 1 1 calc R U . . .
H62B H -0.0256 0.2213 1.0300 0.166 Uiso 1 1 calc R U . . .
H62C H -0.0334 0.1612 1.0702 0.166 Uiso 1 1 calc R U . . .
C63 C -0.0187(4) 0.3157(3) 0.8474(3) 0.058(2) Uani 1 1 d . . . . .
H63A H 0.0057 0.2824 0.8333 0.070 Uiso 1 1 calc R U . . .
H63B H -0.0396 0.3412 0.8175 0.070 Uiso 1 1 calc R U . . .
C64 C -0.0895(6) 0.3003(5) 0.8992(4) 0.095(3) Uani 1 1 d . . . . .
H64A H -0.1355 0.2821 0.8905 0.142 Uiso 1 1 calc R U . . .
H64B H -0.1120 0.3336 0.9130 0.142 Uiso 1 1 calc R U . . .
H64C H -0.0677 0.2749 0.9282 0.142 Uiso 1 1 calc R U . . .
C65 C 0.0422(5) 0.4659(3) 0.8191(3) 0.061(2) Uani 1 1 d . . . . .
H65A H -0.0145 0.4476 0.8299 0.073 Uiso 1 1 calc R U . . .
H65B H 0.0546 0.4735 0.8533 0.073 Uiso 1 1 calc R U . . .
C66 C 0.0411(6) 0.5172(4) 0.7786(4) 0.082(3) Uani 1 1 d . . . . .
H66A H 0.0350 0.5091 0.7433 0.123 Uiso 1 1 calc R U . . .
H66B H 0.0948 0.5373 0.7716 0.123 Uiso 1 1 calc R U . . .
H66C H -0.0072 0.5399 0.7935 0.123 Uiso 1 1 calc R U . . .
C67 C 0.2985(4) 0.2447(3) 0.4881(3) 0.0477(17) Uani 1 1 d . . . . .
C68 C 0.2961(5) 0.2492(3) 0.4325(3) 0.062(2) Uani 1 1 d . . . . .
H68 H 0.3426 0.2350 0.4077 0.075 Uiso 1 1 calc R U . . .
C69 C 0.2276(5) 0.2740(3) 0.4118(3) 0.061(2) Uani 1 1 d . . . . .
C70 C 0.1603(5) 0.2951(3) 0.4494(3) 0.0580(19) Uani 1 1 d . . . . .
H70 H 0.1141 0.3131 0.4357 0.070 Uiso 1 1 calc R U . . .
C71 C 0.1585(5) 0.2906(3) 0.5062(3) 0.0474(17) Uani 1 1 d . . . . .
C72 C 0.2311(5) 0.2677(3) 0.5226(3) 0.0487(17) Uani 1 1 d . . . . .
C73 C 0.0809(5) 0.3094(3) 0.5456(3) 0.0504(17) Uani 1 1 d . . . . .
H73A H 0.0549 0.3418 0.5252 0.060 Uiso 1 1 calc R U . . .
H73B H 0.0984 0.3208 0.5766 0.060 Uiso 1 1 calc R U . . .
C74 C 0.0148(4) 0.2623(3) 0.5700(3) 0.0452(16) Uani 1 1 d . . . . .
C75 C -0.0351(5) 0.2525(3) 0.5343(3) 0.0528(18) Uani 1 1 d . . . . .
H75 H -0.0296 0.2767 0.4988 0.063 Uiso 1 1 calc R U . . .
C76 C -0.0919(5) 0.2084(3) 0.5498(3) 0.0525(18) Uani 1 1 d . . . . .
C77 C -0.0977(4) 0.1737(3) 0.6026(3) 0.0473(17) Uani 1 1 d . . . . .
H77 H -0.1361 0.1432 0.6141 0.057 Uiso 1 1 calc R U . . .
C78 C -0.0494(4) 0.1820(3) 0.6392(3) 0.0448(16) Uani 1 1 d . . . . .
C79 C 0.0049(4) 0.2275(3) 0.6209(3) 0.0458(16) Uani 1 1 d . . . . .
C80 C -0.0551(4) 0.1405(3) 0.6944(3) 0.0433(16) Uani 1 1 d . . . . .
H80A H -0.1156 0.1296 0.7121 0.052 Uiso 1 1 calc R U . . .
H80B H -0.0342 0.1579 0.7205 0.052 Uiso 1 1 calc R U . . .
C81 C -0.0016(4) 0.0892(3) 0.6842(3) 0.0456(16) Uani 1 1 d . . . . .
C82 C -0.0374(5) 0.0460(3) 0.6700(3) 0.0505(17) Uani 1 1 d . . . . .
H82 H -0.0966 0.0474 0.6710 0.061 Uiso 1 1 calc R U . . .
C83 C 0.0111(5) -0.0002(3) 0.6542(3) 0.0555(19) Uani 1 1 d . . . . .
C84 C 0.0974(5) -0.0007(3) 0.6521(3) 0.058(2) Uani 1 1 d . . . . .
H84 H 0.1311 -0.0310 0.6413 0.070 Uiso 1 1 calc R U . . .
C85 C 0.1376(5) 0.0427(3) 0.6655(3) 0.0507(17) Uani 1 1 d . . . . .
C86 C 0.0845(4) 0.0847(3) 0.6837(3) 0.0461(17) Uani 1 1 d . . . . .
C87 C 0.2340(5) 0.0427(3) 0.6581(3) 0.0539(18) Uani 1 1 d . . . . .
H87A H 0.2542 0.0041 0.6669 0.065 Uiso 1 1 calc R U . . .
H87B H 0.2478 0.0628 0.6848 0.065 Uiso 1 1 calc R U . . .
C88 C 0.2804(4) 0.0700(3) 0.5980(3) 0.0482(17) Uani 1 1 d . . . . .
C89 C 0.2908(5) 0.0409(3) 0.5549(3) 0.0548(19) Uani 1 1 d . . . . .
H89 H 0.2725 0.0034 0.5644 0.066 Uiso 1 1 calc R U . . .
C90 C 0.3270(5) 0.0644(3) 0.4984(3) 0.0554(19) Uani 1 1 d . . . . .
C91 C 0.3550(5) 0.1183(3) 0.4862(3) 0.0546(19) Uani 1 1 d . . . . .
H91 H 0.3816 0.1348 0.4482 0.066 Uiso 1 1 calc R U . . .
C92 C 0.3457(4) 0.1500(3) 0.5278(3) 0.0502(17) Uani 1 1 d . . . . .
C93 C 0.3102(4) 0.1245(3) 0.5832(3) 0.0485(17) Uani 1 1 d . . . . .
C94 C 0.3696(4) 0.2114(3) 0.5084(3) 0.0494(17) Uani 1 1 d . . . . .
H94A H 0.3809 0.2253 0.5401 0.059 Uiso 1 1 calc R U . . .
H94B H 0.4227 0.2161 0.4777 0.059 Uiso 1 1 calc R U . . .
C95 C 0.2263(6) 0.2793(4) 0.3500(3) 0.0931(19) Uani 1 1 d D . . . .
C102 C -0.1438(7) 0.1985(5) 0.5114(4) 0.0954(16) Uani 1 1 d . . . . .
C103 C -0.2275(7) 0.2328(5) 0.5246(4) 0.0954(16) Uani 1 1 d . . . . .
H10A H -0.2157 0.2654 0.5377 0.143 Uiso 1 1 calc R U . . .
H10B H -0.2713 0.2099 0.5539 0.143 Uiso 1 1 calc R U . . .
H10C H -0.2481 0.2445 0.4904 0.143 Uiso 1 1 calc R U . . .
C104 C -0.1646(7) 0.1379(4) 0.5183(4) 0.0954(16) Uani 1 1 d . . . . .
H10D H -0.1116 0.1162 0.5147 0.143 Uiso 1 1 calc R U . . .
H10E H -0.1926 0.1336 0.4891 0.143 Uiso 1 1 calc R U . . .
H10F H -0.2031 0.1246 0.5555 0.143 Uiso 1 1 calc R U . . .
C105 C -0.1027(7) 0.2199(5) 0.4505(4) 0.0954(16) Uani 1 1 d . . . . .
H10G H -0.1069 0.2604 0.4419 0.143 Uiso 1 1 calc R U . . .
H10H H -0.1319 0.2044 0.4275 0.143 Uiso 1 1 calc R U . . .
H10I H -0.0422 0.2091 0.4423 0.143 Uiso 1 1 calc R U . . .
C106 C -0.0314(8) -0.0470(5) 0.6389(6) 0.113(2) Uani 1 1 d . . . . .
C107 C -0.0637(7) -0.0226(5) 0.5852(6) 0.113(2) Uani 1 1 d . . . . .
H10J H -0.0944 0.0121 0.5896 0.170 Uiso 1 1 calc R U . . .
H10K H -0.1024 -0.0491 0.5800 0.170 Uiso 1 1 calc R U . . .
H10L H -0.0146 -0.0153 0.5523 0.170 Uiso 1 1 calc R U . . .
C108 C -0.1118(7) -0.0657(5) 0.6822(6) 0.113(2) Uani 1 1 d . . . . .
H10M H -0.0987 -0.0793 0.7188 0.170 Uiso 1 1 calc R U . . .
H10N H -0.1378 -0.0954 0.6718 0.170 Uiso 1 1 calc R U . . .
H10O H -0.1517 -0.0345 0.6846 0.170 Uiso 1 1 calc R U . . .
C109 C 0.0227(7) -0.0976(4) 0.6348(6) 0.113(2) Uani 1 1 d . . . . .
H10P H 0.0754 -0.0881 0.6050 0.170 Uiso 1 1 calc R U . . .
H10Q H -0.0091 -0.1257 0.6258 0.170 Uiso 1 1 calc R U . . .
H10R H 0.0371 -0.1122 0.6707 0.170 Uiso 1 1 calc R U . . .
C110 C 0.3362(5) 0.0326(3) 0.4507(3) 0.065(2) Uani 1 1 d . . . . .
C111 C 0.3118(7) 0.0692(4) 0.3997(4) 0.089(3) Uani 1 1 d . . . . .
H11A H 0.2522 0.0812 0.4108 0.134 Uiso 1 1 calc R U . . .
H11B H 0.3180 0.0481 0.3701 0.134 Uiso 1 1 calc R U . . .
H11C H 0.3495 0.1016 0.3857 0.134 Uiso 1 1 calc R U . . .
C112 C 0.2796(6) -0.0197(4) 0.4709(4) 0.084(3) Uani 1 1 d . . . . .
H11D H 0.2997 -0.0453 0.5006 0.125 Uiso 1 1 calc R U . . .
H11E H 0.2830 -0.0377 0.4393 0.125 Uiso 1 1 calc R U . . .
H11F H 0.2200 -0.0093 0.4857 0.125 Uiso 1 1 calc R U . . .
C113 C 0.4306(5) 0.0158(4) 0.4323(4) 0.079(3) Uani 1 1 d . . . . .
H11G H 0.4675 0.0477 0.4272 0.118 Uiso 1 1 calc R U . . .
H11H H 0.4406 0.0033 0.3968 0.118 Uiso 1 1 calc R U . . .
H11I H 0.4439 -0.0142 0.4613 0.118 Uiso 1 1 calc R U . . .
C114 C 0.4386(4) 0.3354(3) 0.5871(3) 0.0511(18) Uani 1 1 d . . . . .
H11J H 0.4317 0.3271 0.6283 0.061 Uiso 1 1 calc R U . . .
H11K H 0.4347 0.3759 0.5739 0.061 Uiso 1 1 calc R U . . .
C115 C 0.5232(5) 0.3135(4) 0.5573(4) 0.074(2) Uani 1 1 d . . . . .
H11L H 0.5288 0.3224 0.5166 0.111 Uiso 1 1 calc R U . . .
H11M H 0.5251 0.2733 0.5703 0.111 Uiso 1 1 calc R U . . .
H11N H 0.5703 0.3306 0.5658 0.111 Uiso 1 1 calc R U . . .
C116 C 0.2914(6) 0.3954(3) 0.5045(3) 0.062(2) Uani 1 1 d . . . . .
H11O H 0.3007 0.3668 0.4816 0.075 Uiso 1 1 calc R U . . .
H11P H 0.3477 0.4110 0.5023 0.075 Uiso 1 1 calc R U . . .
C117 C 0.2350(7) 0.4396(4) 0.4836(4) 0.097(3) Uani 1 1 d . . . . .
H11Q H 0.2510 0.4481 0.4424 0.145 Uiso 1 1 calc R U . . .
H11R H 0.2414 0.4728 0.4975 0.145 Uiso 1 1 calc R U . . .
H11S H 0.1753 0.4270 0.4972 0.145 Uiso 1 1 calc R U . . .
C118 C 0.0479(5) 0.3819(3) 0.6866(3) 0.0541(18) Uani 1 1 d . . . . .
H11T H 0.1028 0.3800 0.6975 0.065 Uiso 1 1 calc R U . . .
H11U H 0.0009 0.3853 0.7198 0.065 Uiso 1 1 calc R U . . .
C119 C 0.0479(6) 0.4298(3) 0.6408(4) 0.072(2) Uani 1 1 d . . . . .
H11V H 0.0935 0.4256 0.6077 0.108 Uiso 1 1 calc R U . . .
H11W H 0.0579 0.4636 0.6527 0.108 Uiso 1 1 calc R U . . .
H11X H -0.0076 0.4323 0.6313 0.108 Uiso 1 1 calc R U . . .
C120 C -0.1363(5) 0.2825(3) 0.7249(3) 0.063(2) Uani 1 1 d . . . . .
H12A H -0.1353 0.3233 0.7181 0.075 Uiso 1 1 calc R U . . .
H12B H -0.1404 0.2716 0.6899 0.075 Uiso 1 1 calc R U . . .
C121 C -0.2104(6) 0.2607(5) 0.7712(4) 0.099(3) Uani 1 1 d . . . . .
H12C H -0.2627 0.2788 0.7634 0.148 Uiso 1 1 calc R U . . .
H12D H -0.2027 0.2681 0.8064 0.148 Uiso 1 1 calc R U . . .
H12E H -0.2150 0.2207 0.7746 0.148 Uiso 1 1 calc R U . . .
C122 C 0.0090(5) 0.1471(4) 0.8497(3) 0.062(2) Uani 1 1 d . . . . .
H12F H 0.0357 0.1821 0.8500 0.074 Uiso 1 1 calc R U . . .
H12G H 0.0279 0.1170 0.8769 0.074 Uiso 1 1 calc R U . . .
C123 C -0.0877(5) 0.1520(4) 0.8651(4) 0.080(3) Uani 1 1 d . . . . .
H12H H -0.1059 0.1782 0.8351 0.120 Uiso 1 1 calc R U . . .
H12I H -0.1065 0.1652 0.9003 0.120 Uiso 1 1 calc R U . . .
H12J H -0.1133 0.1157 0.8698 0.120 Uiso 1 1 calc R U . . .
C124 C 0.0933(7) 0.0182(4) 0.8119(4) 0.092(2) Uani 1 1 d . . . . .
H12K H 0.0592 0.0211 0.8499 0.111 Uiso 1 1 calc R U . . .
H12L H 0.0535 0.0190 0.7876 0.111 Uiso 1 1 calc R U . . .
C125 C 0.1408(7) -0.0323(4) 0.8146(4) 0.092(2) Uani 1 1 d . . . . .
H12M H 0.1774 -0.0336 0.7773 0.138 Uiso 1 1 calc R U . . .
H12N H 0.1010 -0.0637 0.8273 0.138 Uiso 1 1 calc R U . . .
H12O H 0.1765 -0.0341 0.8412 0.138 Uiso 1 1 calc R U . . .
C126 C 0.3985(5) 0.0976(3) 0.7478(3) 0.062(2) Uani 1 1 d . . . . .
H12P H 0.3702 0.1202 0.7754 0.074 Uiso 1 1 calc R U . . .
H12Q H 0.4603 0.1070 0.7351 0.074 Uiso 1 1 calc R U . . .
C127 C 0.3859(6) 0.0359(3) 0.7741(4) 0.077(2) Uani 1 1 d . . . . .
H12R H 0.4123 0.0142 0.7459 0.116 Uiso 1 1 calc R U . . .
H12S H 0.3245 0.0275 0.7876 0.116 Uiso 1 1 calc R U . . .
H12T H 0.4127 0.0265 0.8058 0.116 Uiso 1 1 calc R U . . .
C128 C 0.5108(7) 0.1258(4) 0.6025(4) 0.093(2) Uani 1 1 d . . . . .
H12U H 0.5465 0.1123 0.6293 0.112 Uiso 1 1 calc R U . . .
H12V H 0.4750 0.0949 0.6017 0.112 Uiso 1 1 calc R U . . .
C129 C 0.5664(6) 0.1488(4) 0.5445(4) 0.093(2) Uani 1 1 d . . . . .
H12W H 0.5311 0.1556 0.5172 0.140 Uiso 1 1 calc R U . . .
H12X H 0.6114 0.1221 0.5341 0.140 Uiso 1 1 calc R U . . .
H12Y H 0.5926 0.1836 0.5445 0.140 Uiso 1 1 calc R U . . .
C30 C 0.4697(11) 0.5622(10) 0.9206(9) 0.105(3) Uani 0.5 1 d D . P A 1
H30A H 0.4534 0.5292 0.9505 0.158 Uiso 0.5 1 calc R U P A 1
H30B H 0.4976 0.5889 0.9341 0.158 Uiso 0.5 1 calc R U P A 1
H30C H 0.4184 0.5790 0.9099 0.158 Uiso 0.5 1 calc R U P A 1
C32 C 0.5578(13) 0.5969(7) 0.8225(8) 0.105(3) Uani 0.5 1 d D . P A 1
H32A H 0.5975 0.5863 0.7898 0.158 Uiso 0.5 1 calc R U P A 1
H32B H 0.5065 0.6136 0.8117 0.158 Uiso 0.5 1 calc R U P A 1
H32C H 0.5857 0.6236 0.8359 0.158 Uiso 0.5 1 calc R U P A 1
C34 C 0.6107(11) 0.5231(8) 0.8918(10) 0.105(3) Uani 0.5 1 d D . P A 1
H34A H 0.5937 0.4902 0.9217 0.158 Uiso 0.5 1 calc R U P A 1
H34B H 0.6560 0.5133 0.8612 0.158 Uiso 0.5 1 calc R U P A 1
H34C H 0.6319 0.5516 0.9068 0.158 Uiso 0.5 1 calc R U P A 1
C42 C 0.226(2) 0.3165(8) 1.1529(9) 0.123(3) Uani 0.5 1 d D . P B 1
H42A H 0.2247 0.3175 1.1918 0.184 Uiso 0.5 1 calc R U P B 1
H42B H 0.2783 0.3345 1.1277 0.184 Uiso 0.5 1 calc R U P B 1
H42C H 0.1759 0.3360 1.1429 0.184 Uiso 0.5 1 calc R U P B 1
C44 C 0.2816(18) 0.2117(10) 1.1716(9) 0.123(3) Uani 0.5 1 d D . P B 1
H44A H 0.2777 0.2132 1.2108 0.184 Uiso 0.5 1 calc R U P B 1
H44B H 0.2624 0.1752 1.1700 0.184 Uiso 0.5 1 calc R U P B 1
H44C H 0.3411 0.2178 1.1496 0.184 Uiso 0.5 1 calc R U P B 1
C46 C 0.1378(15) 0.2283(11) 1.1841(7) 0.123(3) Uani 0.5 1 d D . P B 1
H46A H 0.1340 0.2271 1.2238 0.184 Uiso 0.5 1 calc R U P B 1
H46B H 0.0895 0.2495 1.1733 0.184 Uiso 0.5 1 calc R U P B 1
H46C H 0.1360 0.1906 1.1781 0.184 Uiso 0.5 1 calc R U P B 1
C96 C 0.2223(10) 0.3413(5) 0.3221(5) 0.0931(19) Uani 0.75 1 d D . P C 1
H96A H 0.2214 0.3448 0.2826 0.140 Uiso 0.75 1 calc R U P C 1
H96B H 0.1702 0.3578 0.3419 0.140 Uiso 0.75 1 calc R U P C 1
H96C H 0.2726 0.3606 0.3240 0.140 Uiso 0.75 1 calc R U P C 1
C98 C 0.1508(9) 0.2454(7) 0.3474(5) 0.0931(19) Uani 0.75 1 d D . P C 1
H98A H 0.1495 0.2486 0.3081 0.140 Uiso 0.75 1 calc R U P C 1
H98B H 0.1578 0.2065 0.3644 0.140 Uiso 0.75 1 calc R U P C 1
H98C H 0.0970 0.2595 0.3680 0.140 Uiso 0.75 1 calc R U P C 1
C100 C 0.3087(8) 0.2560(7) 0.3149(5) 0.0931(19) Uani 0.75 1 d D . P C 1
H10S H 0.3047 0.2604 0.2759 0.140 Uiso 0.75 1 calc R U P C 1
H10T H 0.3588 0.2763 0.3156 0.140 Uiso 0.75 1 calc R U P C 1
H10U H 0.3145 0.2167 0.3310 0.140 Uiso 0.75 1 calc R U P C 1
C31 C 0.4796(11) 0.5996(8) 0.8687(11) 0.105(3) Uani 0.5 1 d D . P A 2
H31A H 0.4723 0.6144 0.8308 0.158 Uiso 0.5 1 calc R U P A 2
H31B H 0.4233 0.5919 0.8952 0.158 Uiso 0.5 1 calc R U P A 2
H31C H 0.5098 0.6269 0.8801 0.158 Uiso 0.5 1 calc R U P A 2
C33 C 0.6175(11) 0.5650(9) 0.8238(9) 0.105(3) Uani 0.5 1 d D . P A 2
H33A H 0.6044 0.5823 0.7880 0.158 Uiso 0.5 1 calc R U P A 2
H33B H 0.6466 0.5919 0.8363 0.158 Uiso 0.5 1 calc R U P A 2
H33C H 0.6548 0.5330 0.8189 0.158 Uiso 0.5 1 calc R U P A 2
C35 C 0.5481(13) 0.5189(8) 0.9251(8) 0.105(3) Uani 0.5 1 d D . P A 2
H35A H 0.5818 0.4852 0.9216 0.158 Uiso 0.5 1 calc R U P A 2
H35B H 0.5796 0.5445 0.9375 0.158 Uiso 0.5 1 calc R U P A 2
H35C H 0.4931 0.5095 0.9526 0.158 Uiso 0.5 1 calc R U P A 2
C41 C 0.1583(17) 0.2969(10) 1.1756(8) 0.123(3) Uani 0.5 1 d D . P B 2
H41A H 0.1617 0.2936 1.2146 0.184 Uiso 0.5 1 calc R U P B 2
H41B H 0.1716 0.3351 1.1549 0.184 Uiso 0.5 1 calc R U P B 2
H41C H 0.1003 0.2874 1.1753 0.184 Uiso 0.5 1 calc R U P B 2
C43 C 0.3147(14) 0.2827(11) 1.1433(8) 0.123(3) Uani 0.5 1 d D . P B 2
H43A H 0.3192 0.2839 1.1812 0.184 Uiso 0.5 1 calc R U P B 2
H43B H 0.3609 0.2598 1.1261 0.184 Uiso 0.5 1 calc R U P B 2
H43C H 0.3195 0.3203 1.1203 0.184 Uiso 0.5 1 calc R U P B 2
C45 C 0.220(2) 0.1990(8) 1.1814(8) 0.123(3) Uani 0.5 1 d D . P B 2
H45A H 0.2186 0.2001 1.2203 0.184 Uiso 0.5 1 calc R U P B 2
H45B H 0.1677 0.1809 1.1806 0.184 Uiso 0.5 1 calc R U P B 2
H45C H 0.2701 0.1782 1.1657 0.184 Uiso 0.5 1 calc R U P B 2
C97 C 0.146(2) 0.3099(18) 0.3348(14) 0.0931(19) Uani 0.25 1 d D . P C 2
H97A H 0.0944 0.2923 0.3609 0.140 Uiso 0.25 1 calc R U P C 2
H97B H 0.1480 0.3487 0.3378 0.140 Uiso 0.25 1 calc R U P C 2
H97C H 0.1462 0.3082 0.2963 0.140 Uiso 0.25 1 calc R U P C 2
C99 C 0.214(3) 0.2203(10) 0.3410(15) 0.0931(19) Uani 0.25 1 d D . P C 2
H99A H 0.1616 0.2039 0.3672 0.140 Uiso 0.25 1 calc R U P C 2
H99B H 0.2108 0.2225 0.3023 0.140 Uiso 0.25 1 calc R U P C 2
H99C H 0.2634 0.1972 0.3479 0.140 Uiso 0.25 1 calc R U P C 2
C101 C 0.308(2) 0.306(2) 0.3097(12) 0.0931(19) Uani 0.25 1 d D . P C 2
H10V H 0.3053 0.3091 0.2708 0.140 Uiso 0.25 1 calc R U P C 2
H10W H 0.3144 0.3434 0.3161 0.140 Uiso 0.25 1 calc R U P C 2
H10X H 0.3579 0.2838 0.3164 0.140 Uiso 0.25 1 calc R U P C 2
S1 S 0.68503(15) 0.08109(10) 0.70753(11) 0.0794(6) Uani 1 1 d . . . . .
F1 F 0.6906(5) -0.0234(3) 0.7553(3) 0.140(3) Uani 1 1 d . . . . .
F2 F 0.5861(4) -0.0004(3) 0.7142(3) 0.124(2) Uani 1 1 d . . . . .
F3 F 0.5820(4) 0.0210(3) 0.7954(2) 0.115(2) Uani 1 1 d . . . . .
O33 O 0.6177(4) 0.1186(3) 0.7008(3) 0.095(2) Uani 1 1 d . . . . .
O34 O 0.7294(4) 0.0943(4) 0.7473(3) 0.119(3) Uani 1 1 d . . . . .
O35 O 0.7435(4) 0.0687(3) 0.6584(3) 0.0826(17) Uani 1 1 d . . . . .
C130 C 0.6347(8) 0.0174(5) 0.7432(4) 0.094(3) Uani 1 1 d . . . . .
S2 S -0.20137(15) 0.42790(11) 0.78306(12) 0.0811(7) Uani 1 1 d . . . . .
F4 F -0.1535(7) 0.5033(4) 0.6941(5) 0.185(2) Uani 1 1 d . . . . .
F5 F -0.1778(7) 0.5326(4) 0.7652(5) 0.185(2) Uani 1 1 d . . . . .
F6 F -0.2795(7) 0.5107(4) 0.7325(5) 0.185(2) Uani 1 1 d . . . . .
O36 O -0.1138(5) 0.4173(4) 0.7808(4) 0.1333(18) Uani 1 1 d . . . . .
O37 O -0.2568(5) 0.4316(4) 0.8360(4) 0.1333(18) Uani 1 1 d . . . . .
O38 O -0.2411(5) 0.3949(4) 0.7539(4) 0.1333(18) Uani 1 1 d . . . . .
C131 C -0.2020(10) 0.4892(8) 0.7405(7) 0.153(7) Uani 1 1 d . . . . .

loop_
_atom_site_aniso_label
_atom_site_aniso_U_11
_atom_site_aniso_U_22
_atom_site_aniso_U_33
_atom_site_aniso_U_23
_atom_site_aniso_U_13
_atom_site_aniso_U_12
Dy1 0.0453(3) 0.0516(3) 0.0378(2) -0.02011(18) -0.01228(17) -0.00877(17)
P1 0.0519(11) 0.0505(10) 0.0388(9) -0.0210(8) -0.0098(8) -0.0122(8)
P2 0.0503(11) 0.0559(10) 0.0453(10) -0.0208(8) -0.0175(8) -0.0086(8)
P3 0.0545(11) 0.0593(11) 0.0383(9) -0.0149(8) -0.0139(8) -0.0192(9)
P4 0.0443(10) 0.0597(11) 0.0410(9) -0.0245(8) -0.0092(8) -0.0090(8)
P5 0.0489(10) 0.0511(10) 0.0367(9) -0.0185(8) -0.0119(7) -0.0113(8)
P6 0.0483(10) 0.0492(10) 0.0415(9) -0.0208(8) -0.0139(8) -0.0069(8)
P7 0.0492(10) 0.0508(10) 0.0427(9) -0.0163(8) -0.0151(8) -0.0130(8)
P8 0.0457(10) 0.0531(10) 0.0510(10) -0.0265(8) -0.0168(8) -0.0021(8)
O1 0.051(3) 0.053(3) 0.040(2) -0.022(2) -0.011(2) -0.016(2)
O2 0.045(3) 0.053(3) 0.048(3) -0.020(2) -0.016(2) -0.009(2)
O3 0.053(3) 0.067(3) 0.036(2) -0.018(2) -0.015(2) -0.020(2)
O4 0.051(3) 0.057(3) 0.037(2) -0.027(2) -0.009(2) -0.006(2)
O5 0.065(3) 0.049(3) 0.044(3) -0.019(2) -0.019(2) -0.003(2)
O6 0.052(3) 0.072(3) 0.044(3) -0.022(2) -0.001(2) -0.021(2)
O7 0.045(3) 0.050(3) 0.046(3) -0.020(2) -0.016(2) -0.012(2)
O8 0.050(3) 0.063(3) 0.043(3) -0.027(2) -0.009(2) -0.012(2)
O9 0.066(3) 0.056(3) 0.064(3) -0.019(2) -0.029(3) -0.005(2)
O10 0.049(3) 0.058(3) 0.043(3) -0.015(2) -0.014(2) -0.009(2)
O11 0.082(4) 0.054(3) 0.050(3) -0.015(2) -0.032(3) -0.010(3)
O12 0.058(3) 0.082(4) 0.038(3) -0.014(2) -0.003(2) -0.028(3)
O13 0.050(3) 0.053(3) 0.039(2) -0.013(2) -0.010(2) -0.007(2)
O14 0.044(3) 0.074(3) 0.041(3) -0.024(2) -0.004(2) -0.014(2)
O15 0.047(3) 0.054(3) 0.049(3) -0.022(2) -0.011(2) -0.004(2)
O16 0.046(3) 0.057(3) 0.044(3) -0.024(2) -0.009(2) -0.008(2)
O17 0.050(3) 0.052(3) 0.037(2) -0.018(2) -0.012(2) -0.016(2)
O18 0.040(2) 0.050(2) 0.040(2) -0.022(2) -0.0149(19) -0.0067(19)
O19 0.050(3) 0.051(3) 0.043(2) -0.023(2) -0.018(2) -0.011(2)
O20 0.043(3) 0.052(3) 0.046(3) -0.025(2) -0.015(2) 0.000(2)
O21 0.040(3) 0.063(3) 0.042(2) -0.022(2) -0.007(2) -0.015(2)
O22 0.059(3) 0.050(3) 0.043(3) -0.014(2) -0.013(2) -0.012(2)
O23 0.043(3) 0.054(3) 0.033(2) -0.017(2) -0.0082(19) -0.009(2)
O24 0.068(3) 0.047(3) 0.047(3) -0.017(2) -0.022(2) -0.002(2)
O25 0.039(3) 0.064(3) 0.056(3) -0.027(2) -0.012(2) -0.006(2)
O26 0.050(3) 0.051(3) 0.038(2) -0.019(2) -0.013(2) -0.011(2)
O27 0.047(3) 0.062(3) 0.043(3) -0.020(2) -0.009(2) -0.012(2)
O28 0.062(3) 0.059(3) 0.059(3) -0.011(2) -0.027(3) -0.011(2)
O29 0.053(3) 0.053(3) 0.043(3) -0.022(2) -0.015(2) -0.005(2)
O30 0.066(3) 0.057(3) 0.060(3) -0.026(2) -0.032(3) -0.002(2)
O31 0.045(3) 0.066(3) 0.059(3) -0.037(2) -0.012(2) -0.001(2)
O32 0.048(3) 0.049(3) 0.045(3) -0.021(2) -0.014(2) -0.006(2)
C1 0.053(4) 0.049(4) 0.051(4) -0.026(3) -0.006(3) -0.013(3)
C2 0.057(5) 0.078(5) 0.065(5) -0.046(4) -0.009(4) -0.014(4)
C3 0.047(5) 0.092(6) 0.088(6) -0.063(5) -0.010(4) -0.017(4)
C4 0.049(5) 0.085(6) 0.072(5) -0.042(5) -0.015(4) -0.020(4)
C5 0.044(4) 0.066(5) 0.046(4) -0.032(3) -0.004(3) -0.017(3)
C6 0.051(4) 0.063(4) 0.033(3) -0.022(3) -0.002(3) -0.024(3)
C7 0.047(4) 0.065(5) 0.051(4) -0.028(4) -0.014(3) -0.010(3)
C8 0.048(4) 0.066(5) 0.057(4) -0.033(4) -0.019(3) -0.005(3)
C9 0.045(4) 0.084(6) 0.069(5) -0.038(5) -0.015(4) -0.010(4)
C10 0.061(5) 0.092(6) 0.061(5) -0.031(5) -0.027(4) -0.013(4)
C11 0.079(6) 0.086(6) 0.056(5) -0.022(4) -0.027(4) -0.012(5)
C12 0.057(5) 0.070(5) 0.052(4) -0.023(4) -0.022(4) -0.007(4)
C13 0.057(5) 0.076(5) 0.043(4) -0.030(4) -0.022(3) -0.012(4)
C14 0.064(5) 0.070(5) 0.039(4) -0.002(3) -0.025(4) -0.009(4)
C15 0.067(5) 0.076(5) 0.038(4) -0.011(4) -0.016(4) -0.025(4)
C16 0.082(6) 0.092(6) 0.050(5) -0.016(4) -0.024(4) -0.018(5)
C17 0.095(7) 0.096(6) 0.042(4) -0.020(4) -0.029(5) -0.015(5)
C18 0.087(6) 0.097(6) 0.050(5) -0.040(5) -0.016(4) -0.020(5)
C19 0.064(5) 0.080(5) 0.032(4) -0.017(4) -0.010(3) -0.021(4)
C20 0.063(5) 0.075(5) 0.035(4) -0.014(4) -0.013(4) -0.025(4)
C21 0.052(4) 0.075(5) 0.045(4) -0.027(4) -0.006(3) -0.019(4)
C22 0.044(4) 0.076(5) 0.037(4) -0.029(3) -0.008(3) -0.008(3)
C23 0.047(4) 0.084(6) 0.055(5) -0.034(4) -0.013(3) -0.011(4)
C24 0.051(4) 0.080(5) 0.058(5) -0.039(4) -0.017(4) -0.001(4)
C25 0.041(4) 0.067(5) 0.064(5) -0.033(4) -0.012(4) -0.002(3)
C26 0.043(4) 0.056(4) 0.051(4) -0.035(3) -0.009(3) -0.010(3)
C27 0.049(4) 0.069(5) 0.051(4) -0.041(4) -0.011(3) -0.006(4)
C28 0.053(4) 0.057(4) 0.053(4) -0.028(3) -0.014(3) -0.005(3)
C29 0.060(4) 0.119(6) 0.167(8) -0.094(6) -0.027(5) -0.018(4)
C36 0.079(6) 0.123(8) 0.053(5) -0.020(5) -0.031(5) -0.026(6)
C37 0.086(8) 0.199(13) 0.090(8) -0.056(8) -0.046(6) -0.020(8)
C38 0.114(9) 0.133(10) 0.128(9) -0.024(8) -0.078(8) -0.046(8)
C39 0.077(8) 0.191(14) 0.125(10) -0.026(9) -0.054(7) 0.026(8)
C40 0.196(11) 0.138(7) 0.056(4) -0.035(4) -0.054(5) -0.009(6)
C47 0.118(5) 0.134(5) 0.084(3) -0.075(4) -0.018(3) -0.012(3)
C48 0.118(5) 0.134(5) 0.084(3) -0.075(4) -0.018(3) -0.012(3)
C49 0.118(5) 0.134(5) 0.084(3) -0.075(4) -0.018(3) -0.012(3)
C50 0.118(5) 0.134(5) 0.084(3) -0.075(4) -0.018(3) -0.012(3)
C51 0.081(5) 0.056(4) 0.038(4) -0.020(3) -0.017(4) 0.001(4)
C52 0.099(7) 0.071(6) 0.072(6) -0.022(4) -0.033(5) 0.010(5)
C53 0.095(7) 0.069(5) 0.045(4) -0.014(4) 0.001(4) -0.042(5)
C54 0.076(7) 0.137(9) 0.075(6) -0.002(6) -0.016(5) -0.063(6)
C55 0.059(5) 0.067(5) 0.045(4) -0.023(4) -0.017(3) 0.000(4)
C56 0.061(5) 0.118(7) 0.057(5) -0.043(5) -0.003(4) -0.019(5)
C57 0.075(6) 0.105(7) 0.066(6) -0.017(5) -0.026(5) 0.010(5)
C58 0.139(11) 0.135(11) 0.105(9) -0.017(8) -0.048(8) 0.036(9)
C59 0.093(6) 0.055(5) 0.059(5) -0.017(4) -0.025(5) -0.008(4)
C60 0.137(9) 0.074(6) 0.106(8) -0.035(6) -0.069(7) -0.005(6)
C61 0.102(6) 0.143(7) 0.069(5) -0.001(5) 0.000(4) -0.037(5)
C62 0.102(6) 0.143(7) 0.069(5) -0.001(5) 0.000(4) -0.037(5)
C63 0.043(4) 0.073(5) 0.066(5) -0.027(4) -0.011(4) -0.024(4)
C64 0.055(5) 0.130(9) 0.109(8) -0.060(7) 0.001(5) -0.046(6)
C65 0.052(5) 0.079(5) 0.062(5) -0.037(4) -0.013(4) 0.003(4)
C66 0.086(7) 0.076(6) 0.071(6) -0.023(5) 0.004(5) 0.020(5)
C67 0.050(4) 0.068(4) 0.033(3) -0.028(3) -0.007(3) -0.012(3)
C68 0.066(5) 0.080(5) 0.042(4) -0.024(4) -0.006(4) -0.015(4)
C69 0.075(6) 0.073(5) 0.042(4) -0.023(4) -0.018(4) -0.007(4)
C70 0.066(5) 0.069(5) 0.046(4) -0.014(4) -0.021(4) -0.009(4)
C71 0.056(4) 0.056(4) 0.039(4) -0.014(3) -0.022(3) -0.008(3)
C72 0.057(4) 0.062(4) 0.035(4) -0.016(3) -0.018(3) -0.013(4)
C73 0.056(4) 0.058(4) 0.043(4) -0.017(3) -0.015(3) -0.011(3)
C74 0.048(4) 0.054(4) 0.043(4) -0.021(3) -0.017(3) -0.006(3)
C75 0.060(5) 0.059(4) 0.046(4) -0.020(3) -0.017(3) -0.008(4)
C76 0.050(4) 0.061(4) 0.058(5) -0.024(4) -0.024(4) -0.001(3)
C77 0.043(4) 0.061(4) 0.047(4) -0.025(3) -0.013(3) -0.003(3)
C78 0.050(4) 0.049(4) 0.043(4) -0.026(3) -0.011(3) -0.007(3)
C79 0.052(4) 0.052(4) 0.046(4) -0.025(3) -0.022(3) -0.001(3)
C80 0.041(4) 0.054(4) 0.042(4) -0.021(3) -0.010(3) -0.013(3)
C81 0.050(4) 0.045(4) 0.048(4) -0.020(3) -0.013(3) -0.005(3)
C82 0.054(4) 0.055(4) 0.049(4) -0.020(3) -0.014(3) -0.011(3)
C83 0.056(5) 0.054(4) 0.067(5) -0.026(4) -0.019(4) -0.014(4)
C84 0.071(5) 0.050(4) 0.067(5) -0.027(4) -0.024(4) -0.012(4)
C85 0.051(4) 0.059(4) 0.053(4) -0.023(3) -0.022(3) -0.010(3)
C86 0.053(4) 0.047(4) 0.047(4) -0.018(3) -0.019(3) -0.015(3)
C87 0.056(5) 0.054(4) 0.062(5) -0.025(4) -0.021(4) -0.002(3)
C88 0.041(4) 0.057(4) 0.053(4) -0.026(3) -0.011(3) -0.001(3)
C89 0.053(4) 0.056(4) 0.071(5) -0.031(4) -0.029(4) 0.001(3)
C90 0.048(4) 0.071(5) 0.061(5) -0.042(4) -0.017(4) 0.005(4)
C91 0.050(4) 0.071(5) 0.055(4) -0.035(4) -0.017(3) -0.003(4)
C92 0.050(4) 0.058(4) 0.055(4) -0.031(4) -0.020(3) -0.002(3)
C93 0.052(4) 0.054(4) 0.052(4) -0.031(3) -0.018(3) -0.004(3)
C94 0.045(4) 0.064(4) 0.041(4) -0.023(3) -0.005(3) -0.008(3)
C95 0.109(5) 0.136(5) 0.045(3) -0.029(3) -0.030(3) -0.001(4)
C102 0.100(4) 0.120(4) 0.089(3) -0.032(3) -0.052(3) -0.021(3)
C103 0.100(4) 0.120(4) 0.089(3) -0.032(3) -0.052(3) -0.021(3)
C104 0.100(4) 0.120(4) 0.089(3) -0.032(3) -0.052(3) -0.021(3)
C105 0.100(4) 0.120(4) 0.089(3) -0.032(3) -0.052(3) -0.021(3)
C106 0.100(4) 0.097(4) 0.173(6) -0.078(4) -0.044(4) -0.017(3)
C107 0.100(4) 0.097(4) 0.173(6) -0.078(4) -0.044(4) -0.017(3)
C108 0.100(4) 0.097(4) 0.173(6) -0.078(4) -0.044(4) -0.017(3)
C109 0.100(4) 0.097(4) 0.173(6) -0.078(4) -0.044(4) -0.017(3)
C110 0.069(5) 0.074(5) 0.068(5) -0.043(4) -0.019(4) 0.000(4)
C111 0.108(8) 0.105(7) 0.078(6) -0.049(6) -0.044(6) 0.014(6)
C112 0.070(6) 0.095(7) 0.112(7) -0.073(6) -0.026(5) -0.009(5)
C113 0.070(6) 0.086(6) 0.091(6) -0.062(5) -0.005(5) 0.000(5)
C114 0.040(4) 0.067(5) 0.052(4) -0.023(4) -0.010(3) -0.018(3)
C115 0.044(5) 0.101(7) 0.082(6) -0.040(5) -0.004(4) -0.017(4)
C116 0.083(6) 0.068(5) 0.036(4) -0.004(3) -0.016(4) -0.023(4)
C117 0.102(8) 0.091(7) 0.078(6) 0.018(5) -0.015(6) -0.003(6)
C118 0.075(5) 0.042(4) 0.057(4) -0.028(3) -0.022(4) -0.003(3)
C119 0.096(7) 0.047(4) 0.078(6) -0.016(4) -0.027(5) -0.013(4)
C120 0.046(5) 0.075(5) 0.076(5) -0.034(4) -0.018(4) 0.007(4)
C121 0.060(6) 0.136(9) 0.103(8) -0.017(7) -0.029(6) -0.012(6)
C122 0.071(5) 0.085(6) 0.031(4) -0.015(4) -0.008(3) -0.022(4)
C123 0.062(6) 0.115(8) 0.064(5) -0.033(5) -0.002(4) -0.014(5)
C124 0.124(6) 0.056(3) 0.095(5) 0.003(4) -0.035(4) -0.029(4)
C125 0.124(6) 0.056(3) 0.095(5) 0.003(4) -0.035(4) -0.029(4)
C126 0.066(5) 0.061(5) 0.072(5) -0.015(4) -0.040(4) 0.001(4)
C127 0.082(6) 0.069(5) 0.085(6) -0.005(5) -0.033(5) -0.017(5)
C128 0.081(5) 0.096(5) 0.097(5) -0.043(4) 0.003(4) 0.018(4)
C129 0.081(5) 0.096(5) 0.097(5) -0.043(4) 0.003(4) 0.018(4)
C30 0.060(4) 0.119(6) 0.167(8) -0.094(6) -0.027(5) -0.018(4)
C32 0.060(4) 0.119(6) 0.167(8) -0.094(6) -0.027(5) -0.018(4)
C34 0.060(4) 0.119(6) 0.167(8) -0.094(6) -0.027(5) -0.018(4)
C42 0.196(11) 0.138(7) 0.056(4) -0.035(4) -0.054(5) -0.009(6)
C44 0.196(11) 0.138(7) 0.056(4) -0.035(4) -0.054(5) -0.009(6)
C46 0.196(11) 0.138(7) 0.056(4) -0.035(4) -0.054(5) -0.009(6)
C96 0.109(5) 0.136(5) 0.045(3) -0.029(3) -0.030(3) -0.001(4)
C98 0.109(5) 0.136(5) 0.045(3) -0.029(3) -0.030(3) -0.001(4)
C100 0.109(5) 0.136(5) 0.045(3) -0.029(3) -0.030(3) -0.001(4)
C31 0.060(4) 0.119(6) 0.167(8) -0.094(6) -0.027(5) -0.018(4)
C33 0.060(4) 0.119(6) 0.167(8) -0.094(6) -0.027(5) -0.018(4)
C35 0.060(4) 0.119(6) 0.167(8) -0.094(6) -0.027(5) -0.018(4)
C41 0.196(11) 0.138(7) 0.056(4) -0.035(4) -0.054(5) -0.009(6)
C43 0.196(11) 0.138(7) 0.056(4) -0.035(4) -0.054(5) -0.009(6)
C45 0.196(11) 0.138(7) 0.056(4) -0.035(4) -0.054(5) -0.009(6)
C97 0.109(5) 0.136(5) 0.045(3) -0.029(3) -0.030(3) -0.001(4)
C99 0.109(5) 0.136(5) 0.045(3) -0.029(3) -0.030(3) -0.001(4)
C101 0.109(5) 0.136(5) 0.045(3) -0.029(3) -0.030(3) -0.001(4)
S1 0.0635(14) 0.0854(15) 0.0857(16) -0.0188(12) -0.0112(12) -0.0002(12)
F1 0.115(5) 0.105(5) 0.149(6) 0.023(4) 0.013(5) 0.013(4)
F2 0.106(5) 0.155(6) 0.125(5) -0.077(5) -0.013(4) -0.020(4)
F3 0.098(4) 0.146(6) 0.078(4) -0.010(4) 0.007(3) 0.004(4)
O33 0.080(4) 0.092(5) 0.120(5) -0.034(4) -0.033(4) 0.025(4)
O34 0.068(4) 0.190(8) 0.132(6) -0.080(6) -0.037(4) -0.026(5)
O35 0.080(4) 0.085(4) 0.076(4) -0.022(3) -0.001(3) -0.016(3)
C130 0.106(8) 0.099(8) 0.077(7) -0.022(6) -0.022(6) 0.015(7)
S2 0.0580(13) 0.0879(16) 0.1084(19) -0.0457(15) -0.0213(13) 0.0098(11)
F4 0.157(5) 0.161(5) 0.230(6) 0.008(4) -0.074(5) -0.007(4)
F5 0.157(5) 0.161(5) 0.230(6) 0.008(4) -0.074(5) -0.007(4)
F6 0.157(5) 0.161(5) 0.230(6) 0.008(4) -0.074(5) -0.007(4)
O36 0.084(3) 0.163(5) 0.168(5) -0.062(4) -0.037(3) 0.007(3)
O37 0.084(3) 0.163(5) 0.168(5) -0.062(4) -0.037(3) 0.007(3)
O38 0.084(3) 0.163(5) 0.168(5) -0.062(4) -0.037(3) 0.007(3)
C131 0.094(10) 0.226(19) 0.115(11) -0.020(12) 0.020(8) -0.085(12)

loop_
_atom_type_symbol
_atom_type_description
_atom_type_scat_dispersion_real
_atom_type_scat_dispersion_imag
_atom_type_scat_source
C C 0.0181 0.0091 'International Tables Vol C Tables 4.2.6.8 and 6.1.1.4'
H H 0.0000 0.0000 'International Tables Vol C Tables 4.2.6.8 and 6.1.1.4'
Dy Dy -9.8046 9.8477 'International Tables Vol C Tables 4.2.6.8 and 6.1.1.4'
F F 0.0727 0.0534 'International Tables Vol C Tables 4.2.6.8 and 6.1.1.4'
O O 0.0492 0.0322 'International Tables Vol C Tables 4.2.6.8 and 6.1.1.4'
P P 0.2955 0.4335 'International Tables Vol C Tables 4.2.6.8 and 6.1.1.4'
S S 0.3331 0.5567 'International Tables Vol C Tables 4.2.6.8 and 6.1.1.4'

loop_
_exptl_crystal_face_index_h
_exptl_crystal_face_index_k
_exptl_crystal_face_index_l
_exptl_crystal_face_perp_dist
0.00 -1.00 0.00 0.1380
0.00 -2.00 1.00 0.1430
2.00 -1.00 0.00 0.0740
-1.00 1.00 0.00 0.0270
-1.00 -2.00 2.00 0.1610
0.00 -1.00 1.00 0.1400
0.00 1.00 -1.00 0.1130
0.00 0.00 -1.00 0.1040
0.00 1.00 2.00 0.0600
0.00 -1.00 -2.00 0.0810
1.00 0.00 2.00 0.0960
-1.00 0.00 -2.00 0.0730
0.00 1.00 1.00 0.0370
0.00 -1.00 -1.00 0.0720
-1.00 0.00 -1.00 0.0420
2.00 -1.00 1.00 0.0700
1.00 2.00 2.00 0.0590
-1.00 -2.00 -2.00 0.0820
0.00 2.00 1.00 0.0540
0.00 -2.00 -1.00 0.1070
-1.00 -1.00 -2.00 0.0450
1.00 1.00 2.00 0.0660

loop_
_geom_angle_atom_site_label_1
_geom_angle_atom_site_label_2
_geom_angle_atom_site_label_3
_geom_angle
_geom_angle_site_symmetry_1
_geom_angle_site_symmetry_3
_geom_angle_publ_flag
O10 Dy1 O7 71.90(15) . . ?
O10 Dy1 O16 113.19(15) . . ?
O10 Dy1 O23 134.15(15) . . ?
O10 Dy1 O29 85.61(15) . . ?
O13 Dy1 O7 112.55(14) . . ?
O13 Dy1 O10 73.30(15) . . ?
O13 Dy1 O16 72.33(15) . . ?
O13 Dy1 O23 150.34(16) . . ?
O13 Dy1 O26 83.43(15) . . ?
O13 Dy1 O29 75.05(14) . . ?
O13 Dy1 O32 134.45(16) . . ?
O16 Dy1 O7 71.30(15) . . ?
O16 Dy1 O29 134.84(15) . . ?
O23 Dy1 O7 74.79(14) . . ?
O23 Dy1 O16 84.02(15) . . ?
O23 Dy1 O29 112.64(14) . . ?
O26 Dy1 O7 134.25(15) . . ?
O26 Dy1 O10 151.26(15) . . ?
O26 Dy1 O16 73.98(14) . . ?
O26 Dy1 O23 72.81(14) . . ?
O26 Dy1 O29 72.03(15) . . ?
O26 Dy1 O32 113.47(14) . . ?
O29 Dy1 O7 151.97(15) . . ?
O32 Dy1 O7 86.21(14) . . ?
O32 Dy1 O10 74.27(15) . . ?
O32 Dy1 O16 151.42(15) . . ?
O32 Dy1 O23 72.94(15) . . ?
O32 Dy1 O29 71.39(14) . . ?
O1 P1 O5 102.7(2) . . ?
O1 P1 O6 110.4(3) . . ?
O5 P1 O6 107.3(3) . . ?
O7 P1 O1 110.2(3) . . ?
O7 P1 O5 117.0(3) . . ?
O7 P1 O6 109.1(3) . . ?
O2 P2 O9 108.7(3) . . ?
O8 P2 O2 103.6(2) . . ?
O8 P2 O9 107.7(3) . . ?
O10 P2 O2 109.8(3) . . ?
O10 P2 O8 117.2(3) . . ?
O10 P2 O9 109.4(3) . . ?
O3 P3 O12 109.3(3) . . ?
O11 P3 O3 103.2(3) . . ?
O11 P3 O12 107.6(3) . . ?
O13 P3 O3 109.4(3) . . ?
O13 P3 O11 117.4(3) . . ?
O13 P3 O12 109.7(3) . . ?
O4 P4 O14 103.0(2) . . ?
O4 P4 O15 110.4(2) . . ?
O15 P4 O14 108.1(3) . . ?
O16 P4 O4 109.8(3) . . ?
O16 P4 O14 117.6(3) . . ?
O16 P4 O15 107.8(3) . . ?
O21 P5 O17 103.3(2) . . ?
O21 P5 O22 107.9(3) . . ?
O22 P5 O17 109.0(2) . . ?
O23 P5 O17 109.6(2) . . ?
O23 P5 O21 117.4(3) . . ?
O23 P5 O22 109.3(3) . . ?
O18 P6 O25 109.8(2) . . ?
O24 P6 O18 104.3(2) . . ?
O24 P6 O25 107.5(3) . . ?
O26 P6 O18 108.9(3) . . ?
O26 P6 O24 116.8(3) . . ?
O26 P6 O25 109.3(3) . . ?
O27 P7 O19 103.3(2) . . ?
O27 P7 O28 108.1(3) . . ?
O28 P7 O19 108.9(3) . . ?
O29 P7 O19 109.5(2) . . ?
O29 P7 O27 117.5(2) . . ?
O29 P7 O28 109.2(3) . . ?
O30 P8 O20 102.4(2) . . ?
O30 P8 O31 108.5(3) . . ?
O31 P8 O20 110.0(2) . . ?
O32 P8 O20 109.8(3) . . ?
O32 P8 O30 117.5(3) . . ?
O32 P8 O31 108.5(3) . . ?
C6 O1 P1 125.1(4) . . ?
C13 O2 P2 124.7(4) . . ?
C20 O3 P3 123.8(4) . . ?
C27 O4 P4 127.2(4) . . ?
C51 O5 P1 121.6(4) . . ?
C53 O6 P1 123.1(5) . . ?
P1 O7 Dy1 150.7(3) . . ?
C55 O8 P2 122.1(4) . . ?
C57 O9 P2 123.5(5) . . ?
P2 O10 Dy1 145.9(3) . . ?
C59 O11 P3 124.2(5) . . ?
C61 O12 P3 125.0(6) . . ?
P3 O13 Dy1 148.4(3) . . ?
C63 O14 P4 123.3(4) . . ?
C65 O15 P4 124.9(4) . . ?
P4 O16 Dy1 151.8(3) . . ?
C72 O17 P5 122.0(4) . . ?
C79 O18 P6 126.6(4) . . ?
C86 O19 P7 123.9(4) . . ?
C93 O20 P8 126.3(4) . . ?
C114 O21 P5 122.5(4) . . ?
C116 O22 P5 122.8(5) . . ?
P5 O23 Dy1 146.6(3) . . ?
C118 O24 P6 125.0(4) . . ?
C120 O25 P6 124.5(5) . . ?
P6 O26 Dy1 151.4(3) . . ?
C122 O27 P7 122.9(4) . . ?
C124 O28 P7 123.8(5) . . ?
P7 O29 Dy1 149.9(3) . . ?
C126 O30 P8 123.3(4) . . ?
C128 O31 P8 122.2(5) . . ?
P8 O32 Dy1 148.5(3) . . ?
C2 C1 C6 116.9(7) . . ?
C2 C1 C28 118.6(6) . . ?
C6 C1 C28 124.4(6) . . ?
C1 C2 H2 118.1 . . ?
C1 C2 C3 123.8(7) . . ?
C3 C2 H2 118.1 . . ?
C2 C3 C4 116.3(6) . . ?
C2 C3 C29 121.3(7) . . ?
C4 C3 C29 122.2(7) . . ?
C3 C4 H4 118.9 . . ?
C3 C4 C5 122.3(7) . . ?
C5 C4 H4 118.9 . . ?
C4 C5 C7 118.8(7) . . ?
C6 C5 C4 116.4(7) . . ?
C6 C5 C7 124.6(6) . . ?
C1 C6 O1 119.3(6) . . ?
C5 C6 O1 116.5(6) . . ?
C5 C6 C1 124.1(6) . . ?
C5 C7 H7A 108.8 . . ?
C5 C7 H7B 108.8 . . ?
H7A C7 H7B 107.7 . . ?
C8 C7 C5 113.6(6) . . ?
C8 C7 H7A 108.8 . . ?
C8 C7 H7B 108.8 . . ?
C9 C8 C7 119.3(7) . . ?
C13 C8 C7 124.2(6) . . ?
C13 C8 C9 116.4(7) . . ?
C8 C9 H9 118.7 . . ?
C10 C9 C8 122.5(7) . . ?
C10 C9 H9 118.7 . . ?
C9 C10 C11 118.2(7) . . ?
C9 C10 C36 121.3(7) . . ?
C11 C10 C36 120.4(8) . . ?
C10 C11 H11 118.9 . . ?
C12 C11 C10 122.2(8) . . ?
C12 C11 H11 118.9 . . ?
C11 C12 C13 117.6(7) . . ?
C11 C12 C14 119.7(7) . . ?
C13 C12 C14 122.7(6) . . ?
C8 C13 O2 120.0(6) . . ?
C12 C13 O2 117.0(6) . . ?
C12 C13 C8 122.8(6) . . ?
C12 C14 H14A 109.4 . . ?
C12 C14 H14B 109.4 . . ?
C12 C14 C15 111.1(6) . . ?
H14A C14 H14B 108.0 . . ?
C15 C14 H14A 109.4 . . ?
C15 C14 H14B 109.4 . . ?
C16 C15 C14 120.3(8) . . ?
C16 C15 C20 116.6(8) . . ?
C20 C15 C14 122.8(6) . . ?
C15 C16 H16 117.9 . . ?
C17 C16 C15 124.1(9) . . ?
C17 C16 H16 117.9 . . ?
C16 C17 C18 116.5(7) . . ?
C16 C17 C40 122.2(9) . . ?
C18 C17 C40 121.3(9) . . ?
C17 C18 H18 118.5 . . ?
C19 C18 C17 123.0(8) . . ?
C19 C18 H18 118.5 . . ?
C18 C19 C20 116.9(8) . . ?
C18 C19 C21 120.4(7) . . ?
C20 C19 C21 122.7(6) . . ?
O3 C20 C15 119.5(7) . . ?
O3 C20 C19 117.7(7) . . ?
C19 C20 C15 122.7(6) . . ?
C19 C21 H21A 110.1 . . ?
C19 C21 H21B 110.1 . . ?
H21A C21 H21B 108.4 . . ?
C22 C21 C19 108.0(6) . . ?
C22 C21 H21A 110.1 . . ?
C22 C21 H21B 110.1 . . ?
C23 C22 C21 119.4(6) . . ?
C27 C22 C21 124.1(6) . . ?
C27 C22 C23 116.4(7) . . ?
C22 C23 H23 118.6 . . ?
C22 C23 C24 122.9(7) . . ?
C24 C23 H23 118.6 . . ?
C23 C24 C47 120.5(8) . . ?
C25 C24 C23 117.7(6) . . ?
C25 C24 C47 121.8(8) . . ?
C24 C25 H25 118.2 . . ?
C24 C25 C26 123.5(7) . . ?
C26 C25 H25 118.3 . . ?
C25 C26 C28 121.2(6) . . ?
C27 C26 C25 115.1(6) . . ?
C27 C26 C28 123.6(5) . . ?
C22 C27 O4 118.9(6) . . ?
C22 C27 C26 124.2(6) . . ?
C26 C27 O4 116.6(6) . . ?
C1 C28 C26 108.9(6) . . ?
C1 C28 H28A 109.9 . . ?
C1 C28 H28B 109.9 . . ?
C26 C28 H28A 109.9 . . ?
C26 C28 H28B 109.9 . . ?
H28A C28 H28B 108.3 . . ?
C3 C29 C34 112.9(9) . . ?
C3 C29 C33 107.9(9) . . ?
C30 C29 C3 109.8(9) . . ?
C30 C29 C34 103.1(14) . . ?
C32 C29 C3 111.0(10) . . ?
C32 C29 C30 109.6(14) . . ?
C32 C29 C34 110.1(13) . . ?
C31 C29 C3 112.0(9) . . ?
C31 C29 C33 102.7(14) . . ?
C35 C29 C3 107.3(10) . . ?
C35 C29 C31 114.6(14) . . ?
C35 C29 C33 112.1(13) . . ?
C10 C36 C39 106.8(8) . . ?
C37 C36 C10 110.3(7) . . ?
C37 C36 C39 107.7(10) . . ?
C38 C36 C10 112.6(8) . . ?
C38 C36 C37 111.6(9) . . ?
C38 C36 C39 107.7(10) . . ?
C36 C37 H37A 109.5 . . ?
C36 C37 H37B 109.5 . . ?
C36 C37 H37C 109.5 . . ?
H37A C37 H37B 109.5 . . ?
H37A C37 H37C 109.5 . . ?
H37B C37 H37C 109.5 . . ?
C36 C38 H38A 109.5 . . ?
C36 C38 H38B 109.5 . . ?
C36 C38 H38C 109.5 . . ?
H38A C38 H38B 109.5 . . ?
H38A C38 H38C 109.5 . . ?
H38B C38 H38C 109.5 . . ?
C36 C39 H39A 109.5 . . ?
C36 C39 H39B 109.5 . . ?
C36 C39 H39C 109.5 . . ?
H39A C39 H39B 109.5 . . ?
H39A C39 H39C 109.5 . . ?
H39B C39 H39C 109.5 . . ?
C17 C40 C42 107.4(11) . . ?
C17 C40 C44 113.2(11) . . ?
C17 C40 C46 106.9(11) . . ?
C17 C40 C41 115.4(11) . . ?
C17 C40 C43 103.7(11) . . ?
C17 C40 C45 111.7(11) . . ?
C42 C40 C44 122.8(16) . . ?
C42 C40 C46 110.3(17) . . ?
C44 C40 C46 94.7(16) . . ?
C41 C40 C43 103.3(15) . . ?
C45 C40 C41 113.5(17) . . ?
C45 C40 C43 108.2(17) . . ?
C24 C47 C49 106.7(8) . . ?
C48 C47 C24 113.6(9) . . ?
C48 C47 C49 105.6(9) . . ?
C48 C47 C50 107.1(9) . . ?
C50 C47 C24 109.5(8) . . ?
C50 C47 C49 114.5(10) . . ?
C47 C48 H48A 109.5 . . ?
C47 C48 H48B 109.5 . . ?
C47 C48 H48C 109.5 . . ?
H48A C48 H48B 109.5 . . ?
H48A C48 H48C 109.5 . . ?
H48B C48 H48C 109.5 . . ?
C47 C49 H49A 109.5 . . ?
C47 C49 H49B 109.5 . . ?
C47 C49 H49C 109.5 . . ?
H49A C49 H49B 109.5 . . ?
H49A C49 H49C 109.5 . . ?
H49B C49 H49C 109.5 . . ?
C47 C50 H50A 109.5 . . ?
C47 C50 H50B 109.5 . . ?
C47 C50 H50C 109.5 . . ?
H50A C50 H50B 109.5 . . ?
H50A C50 H50C 109.5 . . ?
H50B C50 H50C 109.5 . . ?
O5 C51 H51A 110.2 . . ?
O5 C51 H51B 110.2 . . ?
H51A C51 H51B 108.5 . . ?
C52 C51 O5 107.6(6) . . ?
C52 C51 H51A 110.2 . . ?
C52 C51 H51B 110.2 . . ?
C51 C52 H52A 109.5 . . ?
C51 C52 H52B 109.5 . . ?
C51 C52 H52C 109.5 . . ?
H52A C52 H52B 109.5 . . ?
H52A C52 H52C 109.5 . . ?
H52B C52 H52C 109.5 . . ?
O6 C53 H53A 110.4 . . ?
O6 C53 H53B 110.4 . . ?
H53A C53 H53B 108.6 . . ?
C54 C53 O6 106.6(8) . . ?
C54 C53 H53A 110.4 . . ?
C54 C53 H53B 110.4 . . ?
C53 C54 H54A 109.5 . . ?
C53 C54 H54B 109.5 . . ?
C53 C54 H54C 109.5 . . ?
H54A C54 H54B 109.5 . . ?
H54A C54 H54C 109.5 . . ?
H54B C54 H54C 109.5 . . ?
O8 C55 H55A 110.5 . . ?
O8 C55 H55B 110.5 . . ?
H55A C55 H55B 108.7 . . ?
C56 C55 O8 106.2(5) . . ?
C56 C55 H55A 110.5 . . ?
C56 C55 H55B 110.5 . . ?
C55 C56 H56A 109.5 . . ?
C55 C56 H56B 109.5 . . ?
C55 C56 H56C 109.5 . . ?
H56A C56 H56B 109.5 . . ?
H56A C56 H56C 109.5 . . ?
H56B C56 H56C 109.5 . . ?
O9 C57 H57A 110.1 . . ?
O9 C57 H57B 110.1 . . ?
H57A C57 H57B 108.4 . . ?
C58 C57 O9 108.2(9) . . ?
C58 C57 H57A 110.1 . . ?
C58 C57 H57B 110.1 . . ?
C57 C58 H58A 109.5 . . ?
C57 C58 H58B 109.5 . . ?
C57 C58 H58C 109.5 . . ?
H58A C58 H58B 109.5 . . ?
H58A C58 H58C 109.5 . . ?
H58B C58 H58C 109.5 . . ?
O11 C59 H59A 110.6 . . ?
O11 C59 H59B 110.6 . . ?
H59A C59 H59B 108.7 . . ?
C60 C59 O11 105.9(7) . . ?
C60 C59 H59A 110.6 . . ?
C60 C59 H59B 110.6 . . ?
C59 C60 H60A 109.5 . . ?
C59 C60 H60B 109.5 . . ?
C59 C60 H60C 109.5 . . ?
H60A C60 H60B 109.5 . . ?
H60A C60 H60C 109.5 . . ?
H60B C60 H60C 109.5 . . ?
O12 C61 H61A 110.0 . . ?
O12 C61 H61B 110.0 . . ?
O12 C61 C62 108.6(10) . . ?
H61A C61 H61B 108.3 . . ?
C62 C61 H61A 110.0 . . ?
C62 C61 H61B 110.0 . . ?
C61 C62 H62A 109.5 . . ?
C61 C62 H62B 109.5 . . ?
C61 C62 H62C 109.5 . . ?
H62A C62 H62B 109.5 . . ?
H62A C62 H62C 109.5 . . ?
H62B C62 H62C 109.5 . . ?
O14 C63 H63A 110.7 . . ?
O14 C63 H63B 110.7 . . ?
O14 C63 C64 105.2(6) . . ?
H63A C63 H63B 108.8 . . ?
C64 C63 H63A 110.7 . . ?
C64 C63 H63B 110.7 . . ?
C63 C64 H64A 109.5 . . ?
C63 C64 H64B 109.5 . . ?
C63 C64 H64C 109.5 . . ?
H64A C64 H64B 109.5 . . ?
H64A C64 H64C 109.5 . . ?
H64B C64 H64C 109.5 . . ?
O15 C65 H65A 109.9 . . ?
O15 C65 H65B 109.9 . . ?
H65A C65 H65B 108.3 . . ?
C66 C65 O15 108.9(6) . . ?
C66 C65 H65A 109.9 . . ?
C66 C65 H65B 109.9 . . ?
C65 C66 H66A 109.5 . . ?
C65 C66 H66B 109.5 . . ?
C65 C66 H66C 109.5 . . ?
H66A C66 H66B 109.5 . . ?
H66A C66 H66C 109.5 . . ?
H66B C66 H66C 109.5 . . ?
C68 C67 C94 118.4(6) . . ?
C72 C67 C68 117.3(7) . . ?
C72 C67 C94 124.0(6) . . ?
C67 C68 H68 118.9 . . ?
C67 C68 C69 122.2(7) . . ?
C69 C68 H68 118.9 . . ?
C68 C69 C70 117.5(7) . . ?
C68 C69 C95 121.6(7) . . ?
C70 C69 C95 120.8(8) . . ?
C69 C70 H70 118.6 . . ?
C71 C70 C69 122.8(8) . . ?
C71 C70 H70 118.6 . . ?
C70 C71 C73 120.3(7) . . ?
C72 C71 C70 115.9(7) . . ?
C72 C71 C73 123.8(6) . . ?
C67 C72 O17 119.2(6) . . ?
C67 C72 C71 124.0(6) . . ?
C71 C72 O17 116.7(6) . . ?
C71 C73 H73A 109.6 . . ?
C71 C73 H73B 109.6 . . ?
C71 C73 C74 110.2(6) . . ?
H73A C73 H73B 108.1 . . ?
C74 C73 H73A 109.6 . . ?
C74 C73 H73B 109.6 . . ?
C75 C74 C73 116.4(6) . . ?
C79 C74 C73 125.4(6) . . ?
C79 C74 C75 118.1(6) . . ?
C74 C75 H75 119.1 . . ?
C76 C75 C74 121.8(7) . . ?
C76 C75 H75 119.1 . . ?
C75 C76 C77 117.0(6) . . ?
C75 C76 C102 121.0(8) . . ?
C77 C76 C102 122.0(7) . . ?
C76 C77 H77 118.5 . . ?
C78 C77 C76 123.0(6) . . ?
C78 C77 H77 118.5 . . ?
C77 C78 C79 116.4(6) . . ?
C77 C78 C80 120.0(6) . . ?
C79 C78 C80 123.5(6) . . ?
C74 C79 O18 119.2(6) . . ?
C74 C79 C78 123.7(6) . . ?
C78 C79 O18 116.9(6) . . ?
C78 C80 H80A 109.5 . . ?
C78 C80 H80B 109.5 . . ?
C78 C80 C81 110.6(5) . . ?
H80A C80 H80B 108.1 . . ?
C81 C80 H80A 109.5 . . ?
C81 C80 H80B 109.5 . . ?
C82 C81 C80 119.7(6) . . ?
C86 C81 C80 123.3(6) . . ?
C86 C81 C82 116.7(6) . . ?
C81 C82 H82 118.6 . . ?
C81 C82 C83 122.8(7) . . ?
C83 C82 H82 118.6 . . ?
C82 C83 C106 120.8(7) . . ?
C84 C83 C82 117.4(6) . . ?
C84 C83 C106 121.8(8) . . ?
C83 C84 H84 118.9 . . ?
C83 C84 C85 122.2(7) . . ?
C85 C84 H84 118.9 . . ?
C84 C85 C87 120.4(7) . . ?
C86 C85 C84 116.5(7) . . ?
C86 C85 C87 123.1(6) . . ?
C81 C86 O19 118.9(6) . . ?
C81 C86 C85 124.1(6) . . ?
C85 C86 O19 116.9(6) . . ?
C85 C87 H87A 109.4 . . ?
C85 C87 H87B 109.4 . . ?
C85 C87 C88 111.2(6) . . ?
H87A C87 H87B 108.0 . . ?
C88 C87 H87A 109.4 . . ?
C88 C87 H87B 109.4 . . ?
C89 C88 C87 119.7(6) . . ?
C89 C88 C93 117.4(7) . . ?
C93 C88 C87 122.8(6) . . ?
C88 C89 H89 118.5 . . ?
C88 C89 C90 123.0(7) . . ?
C90 C89 H89 118.5 . . ?
C89 C90 C110 122.9(7) . . ?
C91 C90 C89 117.2(6) . . ?
C91 C90 C110 120.0(7) . . ?
C90 C91 H91 118.8 . . ?
C90 C91 C92 122.4(7) . . ?
C92 C91 H91 118.8 . . ?
C91 C92 C94 117.8(7) . . ?
C93 C92 C91 118.0(7) . . ?
C93 C92 C94 124.0(6) . . ?
C88 C93 O20 119.6(6) . . ?
C92 C93 O20 118.2(6) . . ?
C92 C93 C88 121.9(6) . . ?
C67 C94 C92 110.8(6) . . ?
C67 C94 H94A 109.5 . . ?
C67 C94 H94B 109.5 . . ?
C92 C94 H94A 109.5 . . ?
C92 C94 H94B 109.5 . . ?
H94A C94 H94B 108.1 . . ?
C69 C95 C96 109.4(8) . . ?
C69 C95 C98 108.9(8) . . ?
C69 C95 C100 112.7(8) . . ?
C69 C95 C97 113.7(14) . . ?
C69 C95 C99 107.5(14) . . ?
C96 C95 C98 113.1(10) . . ?
C96 C95 C100 106.2(10) . . ?
C98 C95 C100 106.6(10) . . ?
C97 C95 C99 102(2) . . ?
C101 C95 C69 111.8(14) . . ?
C101 C95 C97 110(2) . . ?
C101 C95 C99 111(2) . . ?
C76 C102 C103 106.3(8) . . ?
C76 C102 C104 113.4(9) . . ?
C104 C102 C103 110.6(9) . . ?
C105 C102 C76 113.6(8) . . ?
C105 C102 C103 105.4(9) . . ?
C105 C102 C104 107.2(9) . . ?
C102 C103 H10A 109.5 . . ?
C102 C103 H10B 109.5 . . ?
C102 C103 H10C 109.5 . . ?
H10A C103 H10B 109.5 . . ?
H10A C103 H10C 109.5 . . ?
H10B C103 H10C 109.5 . . ?
C102 C104 H10D 109.5 . . ?
C102 C104 H10E 109.5 . . ?
C102 C104 H10F 109.5 . . ?
H10D C104 H10E 109.5 . . ?
H10D C104 H10F 109.5 . . ?
H10E C104 H10F 109.5 . . ?
C102 C105 H10G 109.5 . . ?
C102 C105 H10H 109.5 . . ?
C102 C105 H10I 109.5 . . ?
H10G C105 H10H 109.5 . . ?
H10G C105 H10I 109.5 . . ?
H10H C105 H10I 109.5 . . ?
C83 C106 C107 108.3(9) . . ?
C108 C106 C83 110.7(9) . . ?
C108 C106 C107 103.1(10) . . ?
C108 C106 C109 105.9(11) . . ?
C109 C106 C83 114.3(9) . . ?
C109 C106 C107 113.9(10) . . ?
C106 C107 H10J 109.5 . . ?
C106 C107 H10K 109.5 . . ?
C106 C107 H10L 109.5 . . ?
H10J C107 H10K 109.5 . . ?
H10J C107 H10L 109.5 . . ?
H10K C107 H10L 109.5 . . ?
C106 C108 H10M 109.5 . . ?
C106 C108 H10N 109.5 . . ?
C106 C108 H10O 109.5 . . ?
H10M C108 H10N 109.5 . . ?
H10M C108 H10O 109.5 . . ?
H10N C108 H10O 109.5 . . ?
C106 C109 H10P 109.5 . . ?
C106 C109 H10Q 109.5 . . ?
C106 C109 H10R 109.5 . . ?
H10P C109 H10Q 109.5 . . ?
H10P C109 H10R 109.5 . . ?
H10Q C109 H10R 109.5 . . ?
C111 C110 C90 111.0(7) . . ?
C111 C110 C112 109.3(7) . . ?
C111 C110 C113 108.1(8) . . ?
C112 C110 C90 110.8(7) . . ?
C113 C110 C90 108.2(6) . . ?
C113 C110 C112 109.4(7) . . ?
C110 C111 H11A 109.5 . . ?
C110 C111 H11B 109.5 . . ?
C110 C111 H11C 109.5 . . ?
H11A C111 H11B 109.5 . . ?
H11A C111 H11C 109.5 . . ?
H11B C111 H11C 109.5 . . ?
C110 C112 H11D 109.5 . . ?
C110 C112 H11E 109.5 . . ?
C110 C112 H11F 109.5 . . ?
H11D C112 H11E 109.5 . . ?
H11D C112 H11F 109.5 . . ?
H11E C112 H11F 109.5 . . ?
C110 C113 H11G 109.5 . . ?
C110 C113 H11H 109.5 . . ?
C110 C113 H11I 109.5 . . ?
H11G C113 H11H 109.5 . . ?
H11G C113 H11I 109.5 . . ?
H11H C113 H11I 109.5 . . ?
O21 C114 H11J 110.8 . . ?
O21 C114 H11K 110.8 . . ?
O21 C114 C115 104.7(5) . . ?
H11J C114 H11K 108.9 . . ?
C115 C114 H11J 110.8 . . ?
C115 C114 H11K 110.8 . . ?
C114 C115 H11L 109.5 . . ?
C114 C115 H11M 109.5 . . ?
C114 C115 H11N 109.5 . . ?
H11L C115 H11M 109.5 . . ?
H11L C115 H11N 109.5 . . ?
H11M C115 H11N 109.5 . . ?
O22 C116 H11O 110.3 . . ?
O22 C116 H11P 110.3 . . ?
O22 C116 C117 107.3(7) . . ?
H11O C116 H11P 108.5 . . ?
C117 C116 H11O 110.3 . . ?
C117 C116 H11P 110.3 . . ?
C116 C117 H11Q 109.5 . . ?
C116 C117 H11R 109.5 . . ?
C116 C117 H11S 109.5 . . ?
H11Q C117 H11R 109.5 . . ?
H11Q C117 H11S 109.5 . . ?
H11R C117 H11S 109.5 . . ?
O24 C118 H11T 110.0 . . ?
O24 C118 H11U 110.0 . . ?
O24 C118 C119 108.7(6) . . ?
H11T C118 H11U 108.3 . . ?
C119 C118 H11T 110.0 . . ?
C119 C118 H11U 110.0 . . ?
C118 C119 H11V 109.5 . . ?
C118 C119 H11W 109.5 . . ?
C118 C119 H11X 109.5 . . ?
H11V C119 H11W 109.5 . . ?
H11V C119 H11X 109.5 . . ?
H11W C119 H11X 109.5 . . ?
O25 C120 H12A 110.0 . . ?
O25 C120 H12B 110.0 . . ?
H12A C120 H12B 108.4 . . ?
C121 C120 O25 108.4(7) . . ?
C121 C120 H12A 110.0 . . ?
C121 C120 H12B 110.0 . . ?
C120 C121 H12C 109.5 . . ?
C120 C121 H12D 109.5 . . ?
C120 C121 H12E 109.5 . . ?
H12C C121 H12D 109.5 . . ?
H12C C121 H12E 109.5 . . ?
H12D C121 H12E 109.5 . . ?
O27 C122 H12F 110.4 . . ?
O27 C122 H12G 110.4 . . ?
O27 C122 C123 106.5(6) . . ?
H12F C122 H12G 108.6 . . ?
C123 C122 H12F 110.4 . . ?
C123 C122 H12G 110.4 . . ?
C122 C123 H12H 109.5 . . ?
C122 C123 H12I 109.5 . . ?
C122 C123 H12J 109.5 . . ?
H12H C123 H12I 109.5 . . ?
H12H C123 H12J 109.5 . . ?
H12I C123 H12J 109.5 . . ?
O28 C124 H12K 109.9 . . ?
O28 C124 H12L 109.9 . . ?
H12K C124 H12L 108.3 . . ?
C125 C124 O28 108.7(9) . . ?
C125 C124 H12K 109.9 . . ?
C125 C124 H12L 109.9 . . ?
C124 C125 H12M 109.5 . . ?
C124 C125 H12N 109.5 . . ?
C124 C125 H12O 109.5 . . ?
H12M C125 H12N 109.5 . . ?
H12M C125 H12O 109.5 . . ?
H12N C125 H12O 109.5 . . ?
O30 C126 H12P 110.5 . . ?
O30 C126 H12Q 110.5 . . ?
O30 C126 C127 106.1(6) . . ?
H12P C126 H12Q 108.7 . . ?
C127 C126 H12P 110.5 . . ?
C127 C126 H12Q 110.5 . . ?
C126 C127 H12R 109.5 . . ?
C126 C127 H12S 109.5 . . ?
C126 C127 H12T 109.5 . . ?
H12R C127 H12S 109.5 . . ?
H12R C127 H12T 109.5 . . ?
H12S C127 H12T 109.5 . . ?
O31 C128 H12U 110.7 . . ?
O31 C128 H12V 110.7 . . ?
H12U C128 H12V 108.8 . . ?
C129 C128 O31 105.4(8) . . ?
C129 C128 H12U 110.7 . . ?
C129 C128 H12V 110.7 . . ?
C128 C129 H12W 109.5 . . ?
C128 C129 H12X 109.5 . . ?
C128 C129 H12Y 109.5 . . ?
H12W C129 H12X 109.5 . . ?
H12W C129 H12Y 109.5 . . ?
H12X C129 H12Y 109.5 . . ?
C29 C30 H30A 109.5 . . ?
C29 C30 H30B 109.5 . . ?
C29 C30 H30C 109.5 . . ?
H30A C30 H30B 109.5 . . ?
H30A C30 H30C 109.5 . . ?
H30B C30 H30C 109.5 . . ?
C29 C32 H32A 109.5 . . ?
C29 C32 H32B 109.5 . . ?
C29 C32 H32C 109.5 . . ?
H32A C32 H32B 109.5 . . ?
H32A C32 H32C 109.5 . . ?
H32B C32 H32C 109.5 . . ?
C29 C34 H34A 109.5 . . ?
C29 C34 H34B 109.5 . . ?
C29 C34 H34C 109.5 . . ?
H34A C34 H34B 109.5 . . ?
H34A C34 H34C 109.5 . . ?
H34B C34 H34C 109.5 . . ?
C40 C42 H42A 109.5 . . ?
C40 C42 H42B 109.5 . . ?
C40 C42 H42C 109.5 . . ?
H42A C42 H42B 109.5 . . ?
H42A C42 H42C 109.5 . . ?
H42B C42 H42C 109.5 . . ?
C40 C44 H44A 109.5 . . ?
C40 C44 H44B 109.5 . . ?
C40 C44 H44C 109.5 . . ?
H44A C44 H44B 109.5 . . ?
H44A C44 H44C 109.5 . . ?
H44B C44 H44C 109.5 . . ?
C40 C46 H46A 109.5 . . ?
C40 C46 H46B 109.5 . . ?
C40 C46 H46C 109.5 . . ?
H46A C46 H46B 109.5 . . ?
H46A C46 H46C 109.5 . . ?
H46B C46 H46C 109.5 . . ?
C95 C96 H96A 109.5 . . ?
C95 C96 H96B 109.5 . . ?
C95 C96 H96C 109.5 . . ?
H96A C96 H96B 109.5 . . ?
H96A C96 H96C 109.5 . . ?
H96B C96 H96C 109.5 . . ?
C95 C98 H98A 109.5 . . ?
C95 C98 H98B 109.5 . . ?
C95 C98 H98C 109.5 . . ?
H98A C98 H98B 109.5 . . ?
H98A C98 H98C 109.5 . . ?
H98B C98 H98C 109.5 . . ?
C95 C100 H10S 109.5 . . ?
C95 C100 H10T 109.5 . . ?
C95 C100 H10U 109.5 . . ?
H10S C100 H10T 109.5 . . ?
H10S C100 H10U 109.5 . . ?
H10T C100 H10U 109.5 . . ?
C29 C31 H31A 109.5 . . ?
C29 C31 H31B 109.5 . . ?
C29 C31 H31C 109.5 . . ?
H31A C31 H31B 109.5 . . ?
H31A C31 H31C 109.5 . . ?
H31B C31 H31C 109.5 . . ?
C29 C33 H33A 109.5 . . ?
C29 C33 H33B 109.5 . . ?
C29 C33 H33C 109.5 . . ?
H33A C33 H33B 109.5 . . ?
H33A C33 H33C 109.5 . . ?
H33B C33 H33C 109.5 . . ?
C29 C35 H35A 109.5 . . ?
C29 C35 H35B 109.5 . . ?
C29 C35 H35C 109.5 . . ?
H35A C35 H35B 109.5 . . ?
H35A C35 H35C 109.5 . . ?
H35B C35 H35C 109.5 . . ?
C40 C41 H41A 109.5 . . ?
C40 C41 H41B 109.5 . . ?
C40 C41 H41C 109.5 . . ?
H41A C41 H41B 109.5 . . ?
H41A C41 H41C 109.5 . . ?
H41B C41 H41C 109.5 . . ?
C40 C43 H43A 109.5 . . ?
C40 C43 H43B 109.5 . . ?
C40 C43 H43C 109.5 . . ?
H43A C43 H43B 109.5 . . ?
H43A C43 H43C 109.5 . . ?
H43B C43 H43C 109.5 . . ?
C40 C45 H45A 109.5 . . ?
C40 C45 H45B 109.5 . . ?
C40 C45 H45C 109.5 . . ?
H45A C45 H45B 109.5 . . ?
H45A C45 H45C 109.5 . . ?
H45B C45 H45C 109.5 . . ?
C95 C97 H97A 109.5 . . ?
C95 C97 H97B 109.5 . . ?
C95 C97 H97C 109.5 . . ?
H97A C97 H97B 109.5 . . ?
H97A C97 H97C 109.5 . . ?
H97B C97 H97C 109.5 . . ?
C95 C99 H99A 109.5 . . ?
C95 C99 H99B 109.5 . . ?
C95 C99 H99C 109.5 . . ?
H99A C99 H99B 109.5 . . ?
H99A C99 H99C 109.5 . . ?
H99B C99 H99C 109.5 . . ?
C95 C101 H10V 109.5 . . ?
C95 C101 H10W 109.5 . . ?
C95 C101 H10X 109.5 . . ?
H10V C101 H10W 109.5 . . ?
H10V C101 H10X 109.5 . . ?
H10W C101 H10X 109.5 . . ?
O33 S1 O34 111.2(5) . . ?
O33 S1 O35 118.8(4) . . ?
O33 S1 C130 105.4(5) . . ?
O34 S1 C130 103.3(6) . . ?
O35 S1 O34 112.1(4) . . ?
O35 S1 C130 104.3(5) . . ?
F1 C130 S1 113.3(8) . . ?
F1 C130 F3 103.9(8) . . ?
F2 C130 S1 112.2(8) . . ?
F2 C130 F1 108.0(10) . . ?
F2 C130 F3 107.3(9) . . ?
F3 C130 S1 111.6(8) . . ?
O36 S2 O37 117.6(6) . . ?
O36 S2 O38 115.8(5) . . ?
O36 S2 C131 104.3(7) . . ?
O37 S2 O38 110.7(5) . . ?
O37 S2 C131 107.1(7) . . ?
O38 S2 C131 98.8(7) . . ?
F4 C131 S2 125.1(16) . . ?
F4 C131 F5 96.7(11) . . ?
F4 C131 F6 102.9(16) . . ?
F5 C131 S2 110.2(12) . . ?
F6 C131 S2 118.4(9) . . ?
F6 C131 F5 98.4(15) . . ?

loop_
_geom_bond_atom_site_label_1
_geom_bond_atom_site_label_2
_geom_bond_distance
_geom_bond_site_symmetry_2
_geom_bond_publ_flag
Dy1 O7 2.402(4) . ?
Dy1 O10 2.383(5) . ?
Dy1 O13 2.361(4) . ?
Dy1 O16 2.395(4) . ?
Dy1 O23 2.382(4) . ?
Dy1 O26 2.374(4) . ?
Dy1 O29 2.395(4) . ?
Dy1 O32 2.380(4) . ?
P1 O1 1.560(4) . ?
P1 O5 1.564(5) . ?
P1 O6 1.578(5) . ?
P1 O7 1.465(4) . ?
P2 O2 1.569(4) . ?
P2 O8 1.561(5) . ?
P2 O9 1.581(5) . ?
P2 O10 1.478(5) . ?
P3 O3 1.573(4) . ?
P3 O11 1.565(6) . ?
P3 O12 1.575(5) . ?
P3 O13 1.470(5) . ?
P4 O4 1.544(5) . ?
P4 O14 1.571(5) . ?
P4 O15 1.566(5) . ?
P4 O16 1.470(4) . ?
P5 O17 1.576(4) . ?
P5 O21 1.562(5) . ?
P5 O22 1.565(5) . ?
P5 O23 1.474(4) . ?
P6 O18 1.568(4) . ?
P6 O24 1.548(5) . ?
P6 O25 1.576(5) . ?
P6 O26 1.470(5) . ?
P7 O19 1.574(4) . ?
P7 O27 1.566(5) . ?
P7 O28 1.565(5) . ?
P7 O29 1.473(5) . ?
P8 O20 1.568(4) . ?
P8 O30 1.545(5) . ?
P8 O31 1.569(5) . ?
P8 O32 1.481(4) . ?
O1 C6 1.444(7) . ?
O2 C13 1.409(8) . ?
O3 C20 1.403(8) . ?
O4 C27 1.447(7) . ?
O5 C51 1.469(8) . ?
O6 C53 1.490(8) . ?
O8 C55 1.487(8) . ?
O9 C57 1.465(10) . ?
O11 C59 1.475(8) . ?
O12 C61 1.461(11) . ?
O14 C63 1.470(8) . ?
O15 C65 1.500(8) . ?
O17 C72 1.417(7) . ?
O18 C79 1.443(7) . ?
O19 C86 1.433(7) . ?
O20 C93 1.413(7) . ?
O21 C114 1.487(7) . ?
O22 C116 1.486(8) . ?
O24 C118 1.454(7) . ?
O25 C120 1.479(9) . ?
O27 C122 1.465(8) . ?
O28 C124 1.487(10) . ?
O30 C126 1.470(8) . ?
O31 C128 1.512(10) . ?
C1 C2 1.386(9) . ?
C1 C6 1.378(10) . ?
C1 C28 1.516(10) . ?
C2 H2 0.9500 . ?
C2 C3 1.392(11) . ?
C3 C4 1.403(12) . ?
C3 C29 1.530(10) . ?
C4 H4 0.9500 . ?
C4 C5 1.419(9) . ?
C5 C6 1.380(10) . ?
C5 C7 1.524(10) . ?
C7 H7A 0.9900 . ?
C7 H7B 0.9900 . ?
C7 C8 1.491(10) . ?
C8 C9 1.413(10) . ?
C8 C13 1.401(10) . ?
C9 H9 0.9500 . ?
C9 C10 1.369(12) . ?
C10 C11 1.410(11) . ?
C10 C36 1.572(11) . ?
C11 H11 0.9500 . ?
C11 C12 1.373(10) . ?
C12 C13 1.397(10) . ?
C12 C14 1.516(10) . ?
C14 H14A 0.9900 . ?
C14 H14B 0.9900 . ?
C14 C15 1.539(11) . ?
C15 C16 1.395(10) . ?
C15 C20 1.403(11) . ?
C16 H16 0.9500 . ?
C16 C17 1.388(13) . ?
C17 C18 1.410(13) . ?
C17 C40 1.488(12) . ?
C18 H18 0.9500 . ?
C18 C19 1.397(10) . ?
C19 C20 1.410(11) . ?
C19 C21 1.520(11) . ?
C21 H21A 0.9900 . ?
C21 H21B 0.9900 . ?
C21 C22 1.518(10) . ?
C22 C23 1.390(9) . ?
C22 C27 1.393(10) . ?
C23 H23 0.9500 . ?
C23 C24 1.406(11) . ?
C24 C25 1.368(11) . ?
C24 C47 1.540(11) . ?
C25 H25 0.9500 . ?
C25 C26 1.418(9) . ?
C26 C27 1.408(10) . ?
C26 C28 1.523(10) . ?
C28 H28A 0.9900 . ?
C28 H28B 0.9900 . ?
C29 C30 1.544(15) . ?
C29 C32 1.522(16) . ?
C29 C34 1.547(16) . ?
C29 C31 1.544(16) . ?
C29 C33 1.564(16) . ?
C29 C35 1.501(16) . ?
C36 C37 1.522(13) . ?
C36 C38 1.449(13) . ?
C36 C39 1.578(16) . ?
C37 H37A 0.9800 . ?
C37 H37B 0.9800 . ?
C37 H37C 0.9800 . ?
C38 H38A 0.9800 . ?
C38 H38B 0.9800 . ?
C38 H38C 0.9800 . ?
C39 H39A 0.9800 . ?
C39 H39B 0.9800 . ?
C39 H39C 0.9800 . ?
C40 C42 1.519(16) . ?
C40 C44 1.539(17) . ?
C40 C46 1.571(17) . ?
C40 C41 1.562(17) . ?
C40 C43 1.598(17) . ?
C40 C45 1.498(17) . ?
C47 C48 1.512(16) . ?
C47 C49 1.559(17) . ?
C47 C50 1.507(15) . ?
C48 H48A 0.9800 . ?
C48 H48B 0.9800 . ?
C48 H48C 0.9800 . ?
C49 H49A 0.9800 . ?
C49 H49B 0.9800 . ?
C49 H49C 0.9800 . ?
C50 H50A 0.9800 . ?
C50 H50B 0.9800 . ?
C50 H50C 0.9800 . ?
C51 H51A 0.9900 . ?
C51 H51B 0.9900 . ?
C51 C52 1.457(11) . ?
C52 H52A 0.9800 . ?
C52 H52B 0.9800 . ?
C52 H52C 0.9800 . ?
C53 H53A 0.9900 . ?
C53 H53B 0.9900 . ?
C53 C54 1.487(13) . ?
C54 H54A 0.9800 . ?
C54 H54B 0.9800 . ?
C54 H54C 0.9800 . ?
C55 H55A 0.9900 . ?
C55 H55B 0.9900 . ?
C55 C56 1.487(10) . ?
C56 H56A 0.9800 . ?
C56 H56B 0.9800 . ?
C56 H56C 0.9800 . ?
C57 H57A 0.9900 . ?
C57 H57B 0.9900 . ?
C57 C58 1.441(14) . ?
C58 H58A 0.9800 . ?
C58 H58B 0.9800 . ?
C58 H58C 0.9800 . ?
C59 H59A 0.9900 . ?
C59 H59B 0.9900 . ?
C59 C60 1.458(13) . ?
C60 H60A 0.9800 . ?
C60 H60B 0.9800 . ?
C60 H60C 0.9800 . ?
C61 H61A 0.9900 . ?
C61 H61B 0.9900 . ?
C61 C62 1.475(16) . ?
C62 H62A 0.9800 . ?
C62 H62B 0.9800 . ?
C62 H62C 0.9800 . ?
C63 H63A 0.9900 . ?
C63 H63B 0.9900 . ?
C63 C64 1.491(11) . ?
C64 H64A 0.9800 . ?
C64 H64B 0.9800 . ?
C64 H64C 0.9800 . ?
C65 H65A 0.9900 . ?
C65 H65B 0.9900 . ?
C65 C66 1.450(12) . ?
C66 H66A 0.9800 . ?
C66 H66B 0.9800 . ?
C66 H66C 0.9800 . ?
C67 C68 1.390(10) . ?
C67 C72 1.388(10) . ?
C67 C94 1.509(10) . ?
C68 H68 0.9500 . ?
C68 C69 1.398(12) . ?
C69 C70 1.405(11) . ?
C69 C95 1.537(10) . ?
C70 H70 0.9500 . ?
C70 C71 1.401(9) . ?
C71 C72 1.394(10) . ?
C71 C73 1.507(10) . ?
C73 H73A 0.9900 . ?
C73 H73B 0.9900 . ?
C73 C74 1.539(9) . ?
C74 C75 1.412(9) . ?
C74 C79 1.358(9) . ?
C75 H75 0.9500 . ?
C75 C76 1.389(10) . ?
C76 C77 1.401(10) . ?
C76 C102 1.493(11) . ?
C77 H77 0.9500 . ?
C77 C78 1.399(9) . ?
C78 C79 1.389(9) . ?
C78 C80 1.524(10) . ?
C80 H80A 0.9900 . ?
C80 H80B 0.9900 . ?
C80 C81 1.528(9) . ?
C81 C82 1.393(9) . ?
C81 C86 1.385(10) . ?
C82 H82 0.9500 . ?
C82 C83 1.421(10) . ?
C83 C84 1.379(11) . ?
C83 C106 1.540(11) . ?
C84 H84 0.9500 . ?
C84 C85 1.426(9) . ?
C85 C86 1.391(10) . ?
C85 C87 1.519(10) . ?
C87 H87A 0.9900 . ?
C87 H87B 0.9900 . ?
C87 C88 1.530(10) . ?
C88 C89 1.396(9) . ?
C88 C93 1.397(9) . ?
C89 H89 0.9500 . ?
C89 C90 1.398(11) . ?
C90 C91 1.377(10) . ?
C90 C110 1.545(9) . ?
C91 H91 0.9500 . ?
C91 C92 1.411(9) . ?
C92 C93 1.385(10) . ?
C92 C94 1.533(10) . ?
C94 H94A 0.9900 . ?
C94 H94B 0.9900 . ?
C95 C96 1.550(13) . ?
C95 C98 1.538(13) . ?
C95 C100 1.555(13) . ?
C95 C97 1.551(19) . ?
C95 C99 1.555(19) . ?
C95 C101 1.532(19) . ?
C102 C103 1.558(15) . ?
C102 C104 1.519(14) . ?
C102 C105 1.495(14) . ?
C103 H10A 0.9800 . ?
C103 H10B 0.9800 . ?
C103 H10C 0.9800 . ?
C104 H10D 0.9800 . ?
C104 H10E 0.9800 . ?
C104 H10F 0.9800 . ?
C105 H10G 0.9800 . ?
C105 H10H 0.9800 . ?
C105 H10I 0.9800 . ?
C106 C107 1.561(18) . ?
C106 C108 1.486(16) . ?
C106 C109 1.495(16) . ?
C107 H10J 0.9800 . ?
C107 H10K 0.9800 . ?
C107 H10L 0.9800 . ?
C108 H10M 0.9800 . ?
C108 H10N 0.9800 . ?
C108 H10O 0.9800 . ?
C109 H10P 0.9800 . ?
C109 H10Q 0.9800 . ?
C109 H10R 0.9800 . ?
C110 C111 1.529(13) . ?
C110 C112 1.541(12) . ?
C110 C113 1.537(12) . ?
C111 H11A 0.9800 . ?
C111 H11B 0.9800 . ?
C111 H11C 0.9800 . ?
C112 H11D 0.9800 . ?
C112 H11E 0.9800 . ?
C112 H11F 0.9800 . ?
C113 H11G 0.9800 . ?
C113 H11H 0.9800 . ?
C113 H11I 0.9800 . ?
C114 H11J 0.9900 . ?
C114 H11K 0.9900 . ?
C114 C115 1.514(10) . ?
C115 H11L 0.9800 . ?
C115 H11M 0.9800 . ?
C115 H11N 0.9800 . ?
C116 H11O 0.9900 . ?
C116 H11P 0.9900 . ?
C116 C117 1.480(13) . ?
C117 H11Q 0.9800 . ?
C117 H11R 0.9800 . ?
C117 H11S 0.9800 . ?
C118 H11T 0.9900 . ?
C118 H11U 0.9900 . ?
C118 C119 1.465(11) . ?
C119 H11V 0.9800 . ?
C119 H11W 0.9800 . ?
C119 H11X 0.9800 . ?
C120 H12A 0.9900 . ?
C120 H12B 0.9900 . ?
C120 C121 1.471(12) . ?
C121 H12C 0.9800 . ?
C121 H12D 0.9800 . ?
C121 H12E 0.9800 . ?
C122 H12F 0.9900 . ?
C122 H12G 0.9900 . ?
C122 C123 1.514(12) . ?
C123 H12H 0.9800 . ?
C123 H12I 0.9800 . ?
C123 H12J 0.9800 . ?
C124 H12K 0.9900 . ?
C124 H12L 0.9900 . ?
C124 C125 1.428(14) . ?
C125 H12M 0.9800 . ?
C125 H12N 0.9800 . ?
C125 H12O 0.9800 . ?
C126 H12P 0.9900 . ?
C126 H12Q 0.9900 . ?
C126 C127 1.531(11) . ?
C127 H12R 0.9800 . ?
C127 H12S 0.9800 . ?
C127 H12T 0.9800 . ?
C128 H12U 0.9900 . ?
C128 H12V 0.9900 . ?
C128 C129 1.513(13) . ?
C129 H12W 0.9800 . ?
C129 H12X 0.9800 . ?
C129 H12Y 0.9800 . ?
C30 H30A 0.9800 . ?
C30 H30B 0.9800 . ?
C30 H30C 0.9800 . ?
C32 H32A 0.9800 . ?
C32 H32B 0.9800 . ?
C32 H32C 0.9800 . ?
C34 H34A 0.9800 . ?
C34 H34B 0.9800 . ?
C34 H34C 0.9800 . ?
C42 H42A 0.9800 . ?
C42 H42B 0.9800 . ?
C42 H42C 0.9800 . ?
C44 H44A 0.9800 . ?
C44 H44B 0.9800 . ?
C44 H44C 0.9800 . ?
C46 H46A 0.9800 . ?
C46 H46B 0.9800 . ?
C46 H46C 0.9800 . ?
C96 H96A 0.9800 . ?
C96 H96B 0.9800 . ?
C96 H96C 0.9800 . ?
C98 H98A 0.9800 . ?
C98 H98B 0.9800 . ?
C98 H98C 0.9800 . ?
C100 H10S 0.9800 . ?
C100 H10T 0.9800 . ?
C100 H10U 0.9800 . ?
C31 H31A 0.9800 . ?
C31 H31B 0.9800 . ?
C31 H31C 0.9800 . ?
C33 H33A 0.9800 . ?
C33 H33B 0.9800 . ?
C33 H33C 0.9800 . ?
C35 H35A 0.9800 . ?
C35 H35B 0.9800 . ?
C35 H35C 0.9800 . ?
C41 H41A 0.9800 . ?
C41 H41B 0.9800 . ?
C41 H41C 0.9800 . ?
C43 H43A 0.9800 . ?
C43 H43B 0.9800 . ?
C43 H43C 0.9800 . ?
C45 H45A 0.9800 . ?
C45 H45B 0.9800 . ?
C45 H45C 0.9800 . ?
C97 H97A 0.9800 . ?
C97 H97B 0.9800 . ?
C97 H97C 0.9800 . ?
C99 H99A 0.9800 . ?
C99 H99B 0.9800 . ?
C99 H99C 0.9800 . ?
C101 H10V 0.9800 . ?
C101 H10W 0.9800 . ?
C101 H10X 0.9800 . ?
S1 O33 1.410(7) . ?
S1 O34 1.466(7) . ?
S1 O35 1.432(6) . ?
S1 C130 1.762(12) . ?
F1 C130 1.355(12) . ?
F2 C130 1.345(12) . ?
F3 C130 1.388(11) . ?
S2 O36 1.413(8) . ?
S2 O37 1.421(10) . ?
S2 O38 1.473(9) . ?
S2 C131 1.66(2) . ?
F4 C131 1.219(15) . ?
F5 C131 1.465(18) . ?
F6 C131 1.379(19) . ?

loop_
_geom_torsion_atom_site_label_1
_geom_torsion_atom_site_label_2
_geom_torsion_atom_site_label_3
_geom_torsion_atom_site_label_4
_geom_torsion
_geom_torsion_site_symmetry_1
_geom_torsion_site_symmetry_2
_geom_torsion_site_symmetry_3
_geom_torsion_site_symmetry_4
_geom_torsion_publ_flag
P1 O1 C6 C1 91.7(7) . . . . ?
P1 O1 C6 C5 -91.5(7) . . . . ?
P1 O5 C51 C52 -173.3(6) . . . . ?
P1 O6 C53 C54 157.5(5) . . . . ?
P2 O2 C13 C8 92.9(8) . . . . ?
P2 O2 C13 C12 -90.5(7) . . . . ?
P2 O8 C55 C56 -160.5(6) . . . . ?
P2 O9 C57 C58 156.3(7) . . . . ?
P3 O3 C20 C15 90.6(7) . . . . ?
P3 O3 C20 C19 -91.4(7) . . . . ?
P3 O11 C59 C60 175.2(6) . . . . ?
P3 O12 C61 C62 165.3(7) . . . . ?
P4 O4 C27 C22 94.4(8) . . . . ?
P4 O4 C27 C26 -91.0(7) . . . . ?
P4 O14 C63 C64 -177.1(6) . . . . ?
P4 O15 C65 C66 -179.1(6) . . . . ?
P5 O17 C72 C67 90.1(7) . . . . ?
P5 O17 C72 C71 -92.6(6) . . . . ?
P5 O21 C114 C115 177.3(5) . . . . ?
P5 O22 C116 C117 163.8(6) . . . . ?
P6 O18 C79 C74 89.5(7) . . . . ?
P6 O18 C79 C78 -94.7(6) . . . . ?
P6 O24 C118 C119 177.3(6) . . . . ?
P6 O25 C120 C121 179.8(6) . . . . ?
P7 O19 C86 C81 90.7(7) . . . . ?
P7 O19 C86 C85 -92.3(7) . . . . ?
P7 O27 C122 C123 -177.9(5) . . . . ?
P7 O28 C124 C125 161.1(6) . . . . ?
P8 O20 C93 C88 94.9(7) . . . . ?
P8 O20 C93 C92 -90.5(7) . . . . ?
P8 O30 C126 C127 -176.3(5) . . . . ?
P8 O31 C128 C129 149.6(6) . . . . ?
O1 P1 O5 C51 -167.4(5) . . . . ?
O1 P1 O6 C53 -78.6(6) . . . . ?
O1 P1 O7 Dy1 67.1(6) . . . . ?
O2 P2 O8 C55 -170.0(5) . . . . ?
O2 P2 O9 C57 -87.2(6) . . . . ?
O2 P2 O10 Dy1 68.7(5) . . . . ?
O3 P3 O11 C59 -163.2(6) . . . . ?
O3 P3 O12 C61 -83.2(8) . . . . ?
O3 P3 O13 Dy1 63.2(6) . . . . ?
O4 P4 O14 C63 -159.3(5) . . . . ?
O4 P4 O15 C65 -81.4(5) . . . . ?
O4 P4 O16 Dy1 62.3(6) . . . . ?
O5 P1 O1 C6 -69.7(6) . . . . ?
O5 P1 O6 C53 32.6(6) . . . . ?
O5 P1 O7 Dy1 -49.7(6) . . . . ?
O6 P1 O1 C6 44.4(6) . . . . ?
O6 P1 O5 C51 76.2(5) . . . . ?
O6 P1 O7 Dy1 -171.6(5) . . . . ?
O7 P1 O1 C6 164.9(5) . . . . ?
O7 P1 O5 C51 -46.6(6) . . . . ?
O7 P1 O6 C53 160.2(5) . . . . ?
O8 P2 O2 C13 -74.0(6) . . . . ?
O8 P2 O9 C57 24.5(6) . . . . ?
O8 P2 O10 Dy1 -49.1(6) . . . . ?
O9 P2 O2 C13 40.4(6) . . . . ?
O9 P2 O8 C55 75.0(5) . . . . ?
O9 P2 O10 Dy1 -172.1(4) . . . . ?
O10 P2 O2 C13 160.0(5) . . . . ?
O10 P2 O8 C55 -48.8(6) . . . . ?
O10 P2 O9 C57 152.9(6) . . . . ?
O11 P3 O3 C20 -69.2(6) . . . . ?
O11 P3 O12 C61 28.1(8) . . . . ?
O11 P3 O13 Dy1 -53.8(6) . . . . ?
O12 P3 O3 C20 45.0(7) . . . . ?
O12 P3 O11 C59 81.3(6) . . . . ?
O12 P3 O13 Dy1 -176.9(5) . . . . ?
O13 P3 O3 C20 165.1(6) . . . . ?
O13 P3 O11 C59 -42.9(7) . . . . ?
O13 P3 O12 C61 156.9(7) . . . . ?
O14 P4 O4 C27 -66.4(6) . . . . ?
O14 P4 O15 C65 30.6(5) . . . . ?
O14 P4 O16 Dy1 -54.9(7) . . . . ?
O15 P4 O4 C27 48.9(6) . . . . ?
O15 P4 O14 C63 83.8(6) . . . . ?
O15 P4 O16 Dy1 -177.3(5) . . . . ?
O16 P4 O4 C27 167.6(5) . . . . ?
O16 P4 O14 C63 -38.5(7) . . . . ?
O16 P4 O15 C65 158.6(5) . . . . ?
O17 P5 O21 C114 -168.5(5) . . . . ?
O17 P5 O22 C116 -80.5(5) . . . . ?
O17 P5 O23 Dy1 64.7(5) . . . . ?
O18 P6 O24 C118 -158.4(5) . . . . ?
O18 P6 O25 C120 -81.2(5) . . . . ?
O18 P6 O26 Dy1 62.3(6) . . . . ?
O19 P7 O27 C122 -168.2(5) . . . . ?
O19 P7 O28 C124 -80.6(7) . . . . ?
O19 P7 O29 Dy1 71.0(6) . . . . ?
O20 P8 O30 C126 -168.8(5) . . . . ?
O20 P8 O31 C128 -81.0(7) . . . . ?
O20 P8 O32 Dy1 66.0(6) . . . . ?
O21 P5 O17 C72 -72.1(5) . . . . ?
O21 P5 O22 C116 31.0(5) . . . . ?
O21 P5 O23 Dy1 -52.6(5) . . . . ?
O22 P5 O17 C72 42.4(6) . . . . ?
O22 P5 O21 C114 76.2(5) . . . . ?
O22 P5 O23 Dy1 -175.9(4) . . . . ?
O23 P5 O17 C72 162.0(5) . . . . ?
O23 P5 O21 C114 -47.8(6) . . . . ?
O23 P5 O22 C116 159.7(5) . . . . ?
O24 P6 O18 C79 -65.5(5) . . . . ?
O24 P6 O25 C120 31.7(5) . . . . ?
O24 P6 O26 Dy1 -55.4(6) . . . . ?
O25 P6 O18 C79 49.5(6) . . . . ?
O25 P6 O24 C118 85.0(6) . . . . ?
O25 P6 O26 Dy1 -177.7(5) . . . . ?
O26 P6 O18 C79 169.1(5) . . . . ?
O26 P6 O24 C118 -38.2(6) . . . . ?
O26 P6 O25 C120 159.4(5) . . . . ?
O27 P7 O19 C86 -71.1(5) . . . . ?
O27 P7 O28 C124 31.0(7) . . . . ?
O27 P7 O29 Dy1 -46.3(6) . . . . ?
O28 P7 O19 C86 43.7(6) . . . . ?
O28 P7 O27 C122 76.5(6) . . . . ?
O28 P7 O29 Dy1 -169.9(5) . . . . ?
O29 P7 O19 C86 163.0(5) . . . . ?
O29 P7 O27 C122 -47.6(6) . . . . ?
O29 P7 O28 C124 159.9(6) . . . . ?
O30 P8 O20 C93 -72.7(6) . . . . ?
O30 P8 O31 C128 30.2(7) . . . . ?
O30 P8 O32 Dy1 -50.4(6) . . . . ?
O31 P8 O20 C93 42.4(6) . . . . ?
O31 P8 O30 C126 74.9(6) . . . . ?
O31 P8 O32 Dy1 -173.8(5) . . . . ?
O32 P8 O20 C93 161.7(5) . . . . ?
O32 P8 O30 C126 -48.5(6) . . . . ?
O32 P8 O31 C128 158.9(6) . . . . ?
C1 C2 C3 C4 -3.7(13) . . . . ?
C1 C2 C3 C29 -178.4(9) . . . . ?
C2 C1 C6 O1 -179.2(6) . . . . ?
C2 C1 C6 C5 4.3(11) . . . . ?
C2 C1 C28 C26 -83.4(8) . . . . ?
C2 C3 C4 C5 4.7(13) . . . . ?
C2 C3 C29 C30 45.9(17) . . . . ?
C2 C3 C29 C32 -75.4(13) . . . . ?
C2 C3 C29 C34 160.4(13) . . . . ?
C2 C3 C29 C31 -12.3(17) . . . . ?
C2 C3 C29 C33 -124.6(13) . . . . ?
C2 C3 C29 C35 114.3(12) . . . . ?
C3 C4 C5 C6 -1.4(11) . . . . ?
C3 C4 C5 C7 -177.9(7) . . . . ?
C4 C3 C29 C30 -128.5(14) . . . . ?
C4 C3 C29 C32 110.1(13) . . . . ?
C4 C3 C29 C34 -14.1(16) . . . . ?
C4 C3 C29 C31 173.2(13) . . . . ?
C4 C3 C29 C33 60.9(15) . . . . ?
C4 C3 C29 C35 -60.1(14) . . . . ?
C4 C5 C6 O1 -179.9(6) . . . . ?
C4 C5 C6 C1 -3.3(10) . . . . ?
C4 C5 C7 C8 84.1(8) . . . . ?
C5 C7 C8 C9 -83.8(8) . . . . ?
C5 C7 C8 C13 92.3(8) . . . . ?
C6 C1 C2 C3 -0.6(12) . . . . ?
C6 C1 C28 C26 92.2(8) . . . . ?
C6 C5 C7 C8 -92.1(8) . . . . ?
C7 C5 C6 O1 -3.7(10) . . . . ?
C7 C5 C6 C1 173.0(7) . . . . ?
C7 C8 C9 C10 175.2(7) . . . . ?
C7 C8 C13 O2 5.0(11) . . . . ?
C7 C8 C13 C12 -171.4(7) . . . . ?
C8 C9 C10 C11 -0.5(13) . . . . ?
C8 C9 C10 C36 175.6(8) . . . . ?
C9 C8 C13 O2 -178.8(6) . . . . ?
C9 C8 C13 C12 4.8(11) . . . . ?
C9 C10 C11 C12 -1.4(13) . . . . ?
C9 C10 C36 C37 146.0(10) . . . . ?
C9 C10 C36 C38 20.7(13) . . . . ?
C9 C10 C36 C39 -97.3(11) . . . . ?
C10 C11 C12 C13 4.7(13) . . . . ?
C10 C11 C12 C14 -174.0(8) . . . . ?
C11 C10 C36 C37 -38.0(13) . . . . ?
C11 C10 C36 C38 -163.3(10) . . . . ?
C11 C10 C36 C39 78.7(11) . . . . ?
C11 C12 C13 O2 177.0(7) . . . . ?
C11 C12 C13 C8 -6.5(12) . . . . ?
C11 C12 C14 C15 83.5(9) . . . . ?
C12 C14 C15 C16 -80.1(9) . . . . ?
C12 C14 C15 C20 93.7(8) . . . . ?
C13 C8 C9 C10 -1.2(11) . . . . ?
C13 C12 C14 C15 -95.0(8) . . . . ?
C14 C12 C13 O2 -4.4(11) . . . . ?
C14 C12 C13 C8 172.1(7) . . . . ?
C14 C15 C16 C17 174.3(8) . . . . ?
C14 C15 C20 O3 7.1(10) . . . . ?
C14 C15 C20 C19 -170.8(7) . . . . ?
C15 C16 C17 C18 -2.5(13) . . . . ?
C15 C16 C17 C40 178.9(9) . . . . ?
C16 C15 C20 O3 -178.8(6) . . . . ?
C16 C15 C20 C19 3.3(11) . . . . ?
C16 C17 C18 C19 1.6(13) . . . . ?
C16 C17 C40 C42 123.5(16) . . . . ?
C16 C17 C40 C44 -15.2(19) . . . . ?
C16 C17 C40 C46 -118.1(15) . . . . ?
C16 C17 C40 C41 170.9(14) . . . . ?
C16 C17 C40 C43 58.8(15) . . . . ?
C16 C17 C40 C45 -57(2) . . . . ?
C17 C18 C19 C20 1.5(12) . . . . ?
C17 C18 C19 C21 -176.0(8) . . . . ?
C18 C17 C40 C42 -55.1(18) . . . . ?
C18 C17 C40 C44 166.2(15) . . . . ?
C18 C17 C40 C46 63.3(16) . . . . ?
C18 C17 C40 C41 -7.6(19) . . . . ?
C18 C17 C40 C43 -119.8(14) . . . . ?
C18 C17 C40 C45 124.0(17) . . . . ?
C18 C19 C20 O3 178.0(6) . . . . ?
C18 C19 C20 C15 -4.1(11) . . . . ?
C18 C19 C21 C22 83.0(8) . . . . ?
C19 C21 C22 C23 -79.9(8) . . . . ?
C19 C21 C22 C27 99.4(8) . . . . ?
C20 C15 C16 C17 0.1(12) . . . . ?
C20 C19 C21 C22 -94.3(8) . . . . ?
C21 C19 C20 O3 -4.5(10) . . . . ?
C21 C19 C20 C15 173.3(7) . . . . ?
C21 C22 C23 C24 175.8(7) . . . . ?
C21 C22 C27 O4 -0.7(11) . . . . ?
C21 C22 C27 C26 -174.8(7) . . . . ?
C22 C23 C24 C25 2.6(12) . . . . ?
C22 C23 C24 C47 -177.3(8) . . . . ?
C23 C22 C27 O4 178.6(6) . . . . ?
C23 C22 C27 C26 4.4(11) . . . . ?
C23 C24 C25 C26 -2.5(11) . . . . ?
C23 C24 C47 C48 16.5(14) . . . . ?
C23 C24 C47 C49 -99.4(11) . . . . ?
C23 C24 C47 C50 136.2(10) . . . . ?
C24 C25 C26 C27 3.2(11) . . . . ?
C24 C25 C26 C28 -172.8(7) . . . . ?
C25 C24 C47 C48 -163.4(9) . . . . ?
C25 C24 C47 C49 80.6(11) . . . . ?
C25 C24 C47 C50 -43.8(14) . . . . ?
C25 C26 C27 O4 -178.5(6) . . . . ?
C25 C26 C27 C22 -4.2(11) . . . . ?
C25 C26 C28 C1 78.9(8) . . . . ?
C27 C22 C23 C24 -3.5(11) . . . . ?
C27 C26 C28 C1 -96.8(8) . . . . ?
C28 C1 C2 C3 175.3(8) . . . . ?
C28 C1 C6 O1 5.2(10) . . . . ?
C28 C1 C6 C5 -171.4(7) . . . . ?
C28 C26 C27 O4 -2.6(10) . . . . ?
C28 C26 C27 C22 171.7(7) . . . . ?
C29 C3 C4 C5 179.4(8) . . . . ?
C36 C10 C11 C12 -177.4(8) . . . . ?
C40 C17 C18 C19 -179.8(9) . . . . ?
C47 C24 C25 C26 177.5(8) . . . . ?
C67 C68 C69 C70 0.7(12) . . . . ?
C67 C68 C69 C95 179.2(8) . . . . ?
C68 C67 C72 O17 -177.2(6) . . . . ?
C68 C67 C72 C71 5.7(10) . . . . ?
C68 C67 C94 C92 -85.9(8) . . . . ?
C68 C69 C70 C71 -2.0(11) . . . . ?
C68 C69 C95 C96 -119.3(10) . . . . ?
C68 C69 C95 C98 116.6(10) . . . . ?
C68 C69 C95 C100 -1.4(13) . . . . ?
C68 C69 C95 C97 -178(2) . . . . ?
C68 C69 C95 C99 70(2) . . . . ?
C68 C69 C95 C101 -52(2) . . . . ?
C69 C70 C71 C72 4.9(11) . . . . ?
C69 C70 C71 C73 -174.4(7) . . . . ?
C70 C69 C95 C96 59.2(11) . . . . ?
C70 C69 C95 C98 -64.9(12) . . . . ?
C70 C69 C95 C100 177.1(9) . . . . ?
C70 C69 C95 C97 1(2) . . . . ?
C70 C69 C95 C99 -112(2) . . . . ?
C70 C69 C95 C101 126(2) . . . . ?
C70 C71 C72 O17 176.0(6) . . . . ?
C70 C71 C72 C67 -6.8(10) . . . . ?
C70 C71 C73 C74 86.8(8) . . . . ?
C71 C73 C74 C75 -77.6(8) . . . . ?
C71 C73 C74 C79 97.8(8) . . . . ?
C72 C67 C68 C69 -2.3(11) . . . . ?
C72 C67 C94 C92 89.0(8) . . . . ?
C72 C71 C73 C74 -92.4(8) . . . . ?
C73 C71 C72 O17 -4.7(10) . . . . ?
C73 C71 C72 C67 172.4(7) . . . . ?
C73 C74 C75 C76 174.7(7) . . . . ?
C73 C74 C79 O18 2.3(10) . . . . ?
C73 C74 C79 C78 -173.2(7) . . . . ?
C74 C75 C76 C77 -0.1(11) . . . . ?
C74 C75 C76 C102 -179.7(8) . . . . ?
C75 C74 C79 O18 177.6(6) . . . . ?
C75 C74 C79 C78 2.1(10) . . . . ?
C75 C76 C77 C78 0.1(10) . . . . ?
C75 C76 C102 C103 -88.3(10) . . . . ?
C75 C76 C102 C104 150.0(9) . . . . ?
C75 C76 C102 C105 27.2(13) . . . . ?
C76 C77 C78 C79 0.9(10) . . . . ?
C76 C77 C78 C80 -176.2(6) . . . . ?
C77 C76 C102 C103 92.1(10) . . . . ?
C77 C76 C102 C104 -29.6(13) . . . . ?
C77 C76 C102 C105 -152.4(9) . . . . ?
C77 C78 C79 O18 -177.7(5) . . . . ?
C77 C78 C79 C74 -2.1(10) . . . . ?
C77 C78 C80 C81 78.4(8) . . . . ?
C78 C80 C81 C82 -86.2(7) . . . . ?
C78 C80 C81 C86 88.3(8) . . . . ?
C79 C74 C75 C76 -1.0(11) . . . . ?
C79 C78 C80 C81 -98.6(7) . . . . ?
C80 C78 C79 O18 -0.6(9) . . . . ?
C80 C78 C79 C74 175.0(6) . . . . ?
C80 C81 C82 C83 173.1(7) . . . . ?
C80 C81 C86 O19 7.9(10) . . . . ?
C80 C81 C86 C85 -168.9(7) . . . . ?
C81 C82 C83 C84 -1.2(11) . . . . ?
C81 C82 C83 C106 179.9(9) . . . . ?
C82 C81 C86 O19 -177.4(6) . . . . ?
C82 C81 C86 C85 5.8(11) . . . . ?
C82 C83 C84 C85 0.4(12) . . . . ?
C82 C83 C106 C107 63.8(12) . . . . ?
C82 C83 C106 C108 -48.5(14) . . . . ?
C82 C83 C106 C109 -168.0(10) . . . . ?
C83 C84 C85 C86 3.1(11) . . . . ?
C83 C84 C85 C87 -175.1(7) . . . . ?
C84 C83 C106 C107 -115.1(10) . . . . ?
C84 C83 C106 C108 132.6(10) . . . . ?
C84 C83 C106 C109 13.1(16) . . . . ?
C84 C85 C86 O19 176.7(6) . . . . ?
C84 C85 C86 C81 -6.4(11) . . . . ?
C84 C85 C87 C88 86.2(8) . . . . ?
C85 C87 C88 C89 -77.0(8) . . . . ?
C85 C87 C88 C93 99.9(8) . . . . ?
C86 C81 C82 C83 -1.8(11) . . . . ?
C86 C85 C87 C88 -91.9(8) . . . . ?
C87 C85 C86 O19 -5.1(10) . . . . ?
C87 C85 C86 C81 171.7(7) . . . . ?
C87 C88 C89 C90 175.3(7) . . . . ?
C87 C88 C93 O20 -0.1(10) . . . . ?
C87 C88 C93 C92 -174.5(7) . . . . ?
C88 C89 C90 C91 1.6(11) . . . . ?
C88 C89 C90 C110 -178.3(7) . . . . ?
C89 C88 C93 O20 176.8(6) . . . . ?
C89 C88 C93 C92 2.4(11) . . . . ?
C89 C90 C91 C92 -2.1(11) . . . . ?
C89 C90 C110 C111 137.3(8) . . . . ?
C89 C90 C110 C112 15.7(11) . . . . ?
C89 C90 C110 C113 -104.2(9) . . . . ?
C90 C91 C92 C93 2.8(11) . . . . ?
C90 C91 C92 C94 -173.0(7) . . . . ?
C91 C90 C110 C111 -42.7(10) . . . . ?
C91 C90 C110 C112 -164.3(7) . . . . ?
C91 C90 C110 C113 75.8(10) . . . . ?
C91 C92 C93 O20 -177.4(6) . . . . ?
C91 C92 C93 C88 -2.9(11) . . . . ?
C91 C92 C94 C67 79.8(8) . . . . ?
C93 C88 C89 C90 -1.8(11) . . . . ?
C93 C92 C94 C67 -95.7(8) . . . . ?
C94 C67 C68 C69 172.9(7) . . . . ?
C94 C67 C72 O17 7.9(10) . . . . ?
C94 C67 C72 C71 -169.2(6) . . . . ?
C94 C92 C93 O20 -1.9(10) . . . . ?
C94 C92 C93 C88 172.6(7) . . . . ?
C95 C69 C70 C71 179.4(7) . . . . ?
C102 C76 C77 C78 179.7(8) . . . . ?
C106 C83 C84 C85 179.4(9) . . . . ?
C110 C90 C91 C92 177.9(7) . . . . ?
O33 S1 C130 F1 -177.5(8) . . . . ?
O33 S1 C130 F2 59.9(8) . . . . ?
O33 S1 C130 F3 -60.6(9) . . . . ?
O34 S1 C130 F1 -60.7(9) . . . . ?
O34 S1 C130 F2 176.6(7) . . . . ?
O34 S1 C130 F3 56.1(9) . . . . ?
O35 S1 C130 F1 56.7(9) . . . . ?
O35 S1 C130 F2 -66.0(9) . . . . ?
O35 S1 C130 F3 173.5(7) . . . . ?
O36 S2 C131 F4 44.6(17) . . . . ?
O36 S2 C131 F5 -69.6(11) . . . . ?
O36 S2 C131 F6 178.3(13) . . . . ?
O37 S2 C131 F4 170.0(14) . . . . ?
O37 S2 C131 F5 55.8(11) . . . . ?
O37 S2 C131 F6 -56.3(15) . . . . ?
O38 S2 C131 F4 -75.0(16) . . . . ?
O38 S2 C131 F5 170.8(10) . . . . ?
O38 S2 C131 F6 58.7(14) . . . . ?

loop_
_smtbx_masks_void_nr
_smtbx_masks_void_average_x
_smtbx_masks_void_average_y
_smtbx_masks_void_average_z
_smtbx_masks_void_volume
_smtbx_masks_void_count_electrons
_smtbx_masks_void_content
1 -0.787 -0.885 -0.885 3165.0 309.1 ?
2 0.102 0.123 0.508 71.7 9.1 ?
3 -0.102 0.877 0.492 71.7 9.1 ?
4 0.378 0.385 -0.014 65.3 0.0 ?
5 0.622 0.615 0.014 65.3 0.0 ?
